data_4302149
loop_
_publ_author_name
'Pierre Thu\'ery'

_publ_section_title
;
Lanthanide Complexes with Cucurbit[n]urils (n= 5, 6, 7) and Perrhenate
Ligands: New Examples of Encapsulation of Perrhenate Anions
;
_journal_name_full 'Inorganic Chemistry'
_journal_page_first 4497
_journal_page_last 4513
_journal_paper_doi 10.1021/ic900328z
_journal_volume 48
_journal_year 2009
_chemical_formula_sum 'C72 H112 Ce3 N48 O80 Re9'
_chemical_formula_weight 5026.26
_space_group_IT_number 9
_symmetry_cell_setting monoclinic
_symmetry_space_group_name_Hall 'C -2yc'
_symmetry_space_group_name_H-M 'C 1 c 1'
_atom_sites_solution_hydrogens geom
_atom_sites_solution_primary direct
_atom_sites_solution_secondary difmap
_audit_creation_method SHELXL-97
_cell_angle_alpha 90.00
_cell_angle_beta 104.696(2)
_cell_angle_gamma 90.00
_cell_formula_units_Z 4
_cell_length_a 14.1241(4)
_cell_length_b 44.1171(18)
_cell_length_c 21.0763(7)
_cell_measurement_reflns_used 132719
_cell_measurement_temperature 100(2)
_cell_measurement_theta_max 25.68
_cell_measurement_theta_min 3.42
_cell_volume 12703.3(8)
_computing_cell_refinement 'HKL2000 (Otwinowski & Minor, 1997)'
_computing_data_collection 'COLLECT (Nonius, 1998)'
_computing_data_reduction 'HKL2000 (Otwinowski & Minor, 1997)'
_computing_molecular_graphics 'SHELXTL (Sheldrick, 1999)'
_computing_publication_material 'SHELXTL (Sheldrick, 1999); PLATON (Spek, 2003)'
_computing_structure_refinement 'SHELXL-97 (Sheldrick, 1997)'
_computing_structure_solution 'SHELXS-97 (Sheldrick, 1997)'
_diffrn_ambient_temperature 100(2)
_diffrn_measured_fraction_theta_full 0.996
_diffrn_measured_fraction_theta_max 0.996
_diffrn_measurement_device_type 'Nonius Kappa-CCD area-detector diffractometer'
_diffrn_measurement_method 'two \f and five \w scans with 2\% steps (419 frames)'
_diffrn_radiation_monochromator graphite
_diffrn_radiation_source 'fine-focus sealed tube'
_diffrn_radiation_type MoK\a
_diffrn_radiation_wavelength 0.71073
_diffrn_reflns_av_R_equivalents 0.0512
_diffrn_reflns_av_sigmaI/netI 0.0749
_diffrn_reflns_limit_h_max 17
_diffrn_reflns_limit_h_min -17
_diffrn_reflns_limit_k_max 53
_diffrn_reflns_limit_k_min -53
_diffrn_reflns_limit_l_max 25
_diffrn_reflns_limit_l_min -25
_diffrn_reflns_number 132719
_diffrn_reflns_theta_full 25.68
_diffrn_reflns_theta_max 25.68
_diffrn_reflns_theta_min 3.42
_diffrn_standards_decay_% 0
_diffrn_standards_interval_time 0
_diffrn_standards_number 0
_exptl_absorpt_coefficient_mu 9.718
_exptl_absorpt_correction_T_max 0.460
_exptl_absorpt_correction_T_min 0.354
_exptl_absorpt_correction_type multi-scan
_exptl_absorpt_process_details 'SCALEPACK (Otwinowski & Minor, 1997)'
_exptl_crystal_colour colourless
_exptl_crystal_density_diffrn 2.628
_exptl_crystal_density_method 'not measured'
_exptl_crystal_description parallelepiped
_exptl_crystal_F_000 9476
_exptl_crystal_size_max 0.10
_exptl_crystal_size_mid 0.10
_exptl_crystal_size_min 0.08
_refine_diff_density_max 4.137
_refine_diff_density_min -3.577
_refine_diff_density_rms 0.269
_refine_ls_abs_structure_details 'Flack H D (1983), Acta Cryst. A39, 876-881'
_refine_ls_abs_structure_Flack 0.509(7)
_refine_ls_extinction_method none
_refine_ls_goodness_of_fit_ref 1.009
_refine_ls_hydrogen_treatment constr
_refine_ls_matrix_type fullcycle
_refine_ls_number_parameters 1910
_refine_ls_number_reflns 23663
_refine_ls_number_restraints 172
_refine_ls_restrained_S_all 1.009
_refine_ls_R_factor_all 0.0789
_refine_ls_R_factor_gt 0.0594
_refine_ls_shift/su_max 0.003
_refine_ls_shift/su_mean 0.001
_refine_ls_structure_factor_coef Fsqd
_refine_ls_weighting_details 'calc w=1/[\s^2^(Fo^2^)+(0.1113P)^2^] where P=(Fo^2^+2Fc^2^)/3'
_refine_ls_weighting_scheme calc
_refine_ls_wR_factor_gt 0.1497
_refine_ls_wR_factor_ref 0.1604
_reflns_number_gt 19033
_reflns_number_total 23663
_reflns_threshold_expression >2sigma(I)
_cod_data_source_file ic900328z_si_001_08.cif
_cod_data_source_block 8
_cod_original_sg_symbol_H-M 'C c'
_cod_database_code 4302149

loop_
_symmetry_equiv_pos_as_xyz
'x, y, z'
'x, -y, z+1/2'
'x+1/2, y+1/2, z'
'x+1/2, -y+1/2, z+1/2'

loop_
_atom_site_label
_atom_site_type_symbol
_atom_site_fract_x
_atom_site_fract_y
_atom_site_fract_z
_atom_site_U_iso_or_equiv
_atom_site_adp_type
_atom_site_occupancy
_atom_site_symmetry_multiplicity
_atom_site_calc_flag
_atom_site_refinement_flags
_atom_site_disorder_assembly
_atom_site_disorder_group
Ce1 Ce 0.46118(11) 0.381706(19) 0.80533(7) 0.02291(19) Uani 1 1 d . . .
Ce2 Ce 0.64822(11) 0.523994(19) 1.03727(7) 0.02107(19) Uani 1 1 d . . .
Ce3 Ce 0.72851(12) 0.27875(2) 1.01336(8) 0.0312(2) Uani 1 1 d . . .
Re1 Re 0.56246(10) 0.436912(13) 0.96910(7) 0.01947(13) Uani 1 1 d . . .
Re2 Re 0.81710(11) 0.194753(15) 1.07592(7) 0.02997(16) Uani 1 1 d . . .
Re3 Re 0.24034(11) 0.176907(15) 0.85254(7) 0.02994(16) Uani 1 1 d . . .
Re4 Re 0.86128(11) 0.279404(17) 0.75954(7) 0.03546(17) Uani 1 1 d . . .
Re5 Re 0.03891(11) 0.356138(19) 0.89074(7) 0.04116(19) Uani 1 1 d . . .
Re6 Re 0.64081(12) 0.14427(3) 0.66833(8) 0.0716(3) Uani 1 1 d D . .
Re7 Re 0.91481(14) 0.44009(2) 1.32130(8) 0.0779(4) Uani 1 1 d D . .
Re8 Re 1.09943(12) 0.51897(3) 1.08196(9) 0.0839(4) Uani 1 1 d D . .
Re9 Re 0.8666(5) 0.23613(18) 0.5389(3) 0.0969(18) Uani 1 1 d D . .
O1 O 0.5886(8) 0.4186(2) 0.7792(5) 0.024(2) Uani 1 1 d . . .
O2 O 0.7093(8) 0.5304(2) 0.9402(5) 0.028(2) Uani 1 1 d . . .
O3 O 0.3686(7) 0.4244(2) 0.7522(5) 0.022(2) Uani 1 1 d . . .
O4 O 0.4759(8) 0.5210(2) 0.9539(5) 0.028(2) Uani 1 1 d . . .
O5 O 0.3409(8) 0.3873(3) 0.8839(5) 0.029(3) Uani 1 1 d . . .
O6 O 0.3456(8) 0.4891(2) 1.0660(5) 0.030(3) Uani 1 1 d . . .
O7 O 0.4831(10) 0.3434(3) 1.0150(6) 0.040(3) Uani 1 1 d . . .
O8 O 0.4847(9) 0.4525(2) 1.1834(5) 0.033(3) Uani 1 1 d . . .
O9 O 0.7072(7) 0.3323(2) 1.0386(5) 0.024(2) Uani 1 1 d . . .
O10 O 0.7003(9) 0.4530(3) 1.1582(6) 0.035(3) Uani 1 1 d . . .
O11 O 0.7533(8) 0.3762(3) 0.9131(5) 0.031(3) Uani 1 1 d . . .
O12 O 0.8140(8) 0.4932(2) 1.0510(5) 0.030(3) Uani 1 1 d . . .
O13 O 0.4494(8) 0.3254(2) 0.7984(6) 0.031(3) Uani 1 1 d . . .
O14 O 0.2355(9) 0.2204(2) 0.6448(6) 0.039(3) Uani 1 1 d . . .
O15 O 0.2839(8) 0.3675(3) 0.7518(5) 0.027(2) Uani 1 1 d . . .
O16 O 0.0324(12) 0.2741(3) 0.5869(9) 0.078(6) Uani 1 1 d . . .
O17 O 0.2731(9) 0.3985(2) 0.5952(6) 0.033(3) Uani 1 1 d . . .
O18 O -0.0248(9) 0.3104(3) 0.4495(6) 0.045(3) Uani 1 1 d . . .
O19 O 0.4286(10) 0.3924(3) 0.4845(5) 0.038(3) Uani 1 1 d . . .
O20 O 0.1263(9) 0.2950(3) 0.3527(6) 0.040(3) Uani 1 1 d . . .
O21 O 0.6135(9) 0.3477(3) 0.5246(6) 0.037(3) Uani 1 1 d . . .
O22 O 0.3278(9) 0.2476(3) 0.4406(5) 0.034(3) Uani 1 1 d . . .
O23 O 0.6080(8) 0.3150(2) 0.6836(5) 0.028(2) Uani 1 1 d . . .
O24 O 0.3880(9) 0.2008(3) 0.5712(5) 0.035(3) Uani 1 1 d . . .
O25 O 0.5136(8) 0.4259(2) 0.8862(5) 0.027(2) Uani 1 1 d . . .
O26 O 0.6222(8) 0.4719(2) 0.9747(5) 0.026(2) Uani 1 1 d . . .
O27 O 0.6458(8) 0.4100(3) 1.0081(5) 0.036(3) Uani 1 1 d . . .
O28 O 0.4685(8) 0.4381(2) 1.0060(6) 0.028(3) Uani 1 1 d . . .
O29 O 0.8138(9) 0.2345(2) 1.0714(5) 0.036(3) Uani 1 1 d . . .
O30 O 0.7079(14) 0.1785(4) 1.0384(11) 0.096(6) Uani 1 1 d . . .
O31 O 0.8458(14) 0.1838(4) 1.1561(5) 0.072(4) Uani 1 1 d . . .
O32 O 0.9061(15) 0.1831(5) 1.0363(11) 0.093(6) Uani 1 1 d . . .
O33 O 0.4343(9) 0.3738(3) 0.6848(5) 0.033(3) Uani 1 1 d . . .
O34 O 0.6120(9) 0.3560(2) 0.7843(6) 0.032(3) Uani 1 1 d . . .
O35 O 0.5581(8) 0.3595(3) 0.9133(5) 0.031(3) Uani 1 1 d . . .
O36 O 0.7927(9) 0.5589(2) 1.0671(5) 0.030(3) Uani 1 1 d . . .
O37 O 0.5991(9) 0.5754(3) 0.9834(5) 0.036(3) Uani 1 1 d . . .
O38 O 0.5472(8) 0.4916(2) 1.0914(5) 0.028(2) Uani 1 1 d . . .
O39 O 0.5640(9) 0.5571(2) 1.1025(5) 0.030(3) Uani 1 1 d . . .
O40 O 0.7398(8) 0.5132(2) 1.1557(5) 0.027(2) Uani 1 1 d . . .
O41 O 0.6309(10) 0.2343(3) 0.9657(7) 0.054(4) Uani 1 1 d . . .
O42 O 0.5787(13) 0.2931(4) 0.9190(8) 0.068(4) Uani 1 1 d . . .
O43 O 0.7590(13) 0.3118(3) 0.9234(7) 0.063(4) Uani 1 1 d . . .
O44 O 0.5656(14) 0.2793(5) 1.0472(10) 0.093(6) Uani 1 1 d . . .
O45 O 0.2785(10) 0.1549(4) 0.9197(7) 0.056(4) Uani 1 1 d . . .
O46 O 0.2223(13) 0.2126(3) 0.8782(8) 0.068(5) Uani 1 1 d . . .
O47 O 0.1319(9) 0.1632(3) 0.8037(7) 0.052(4) Uani 1 1 d . . .
O48 O 0.3206(9) 0.1783(3) 0.8035(5) 0.034(3) Uani 1 1 d . . .
O49 O 0.7754(11) 0.2839(3) 0.8070(7) 0.056(4) Uani 1 1 d . . .
O50 O 0.8248(13) 0.2504(4) 0.7013(7) 0.071(5) Uani 1 1 d . . .
O51 O 0.8649(9) 0.3121(3) 0.7167(6) 0.038(3) Uani 1 1 d . . .
O52 O 0.9718(8) 0.2718(3) 0.8087(7) 0.051(4) Uani 1 1 d . . .
O53 O 0.0672(16) 0.3749(6) 0.8212(11) 0.108(7) Uani 1 1 d . . .
O54 O -0.0661(14) 0.3394(5) 0.8620(11) 0.098(6) Uani 1 1 d . . .
O55 O 0.0358(11) 0.3825(4) 0.9457(7) 0.062(4) Uani 1 1 d . . .
O56 O 0.1303(10) 0.3303(3) 0.9205(7) 0.048(3) Uani 1 1 d . . .
O57 O 0.7039(15) 0.1795(3) 0.6808(14) 0.091(12) Uani 1 1 d DU . .
O58 O 0.6119(17) 0.1354(6) 0.5859(5) 0.14(2) Uani 1 1 d DU . .
O59 O 0.7218(13) 0.1171(4) 0.7139(9) 0.130(9) Uani 1 1 d DU . .
O60 O 0.5379(9) 0.1470(4) 0.6984(9) 0.094(6) Uani 1 1 d DU . .
O61 O 0.9406(13) 0.4095(3) 1.2802(7) 0.088(3) Uani 1 1 d DU . .
O62 O 1.0155(13) 0.4520(5) 1.3798(9) 0.088(3) Uani 1 1 d DU . .
O63 O 0.8715(13) 0.4692(3) 1.2679(7) 0.088(3) Uani 1 1 d DU . .
O64 O 0.8243(16) 0.4306(6) 1.3601(13) 0.088(3) Uani 1 1 d DU . .
O65 O 1.1779(15) 0.5157(6) 1.1573(7) 0.067(8) Uani 1 1 d D . .
O66 O 0.9937(9) 0.5368(5) 1.0854(10) 0.046(6) Uani 1 1 d D . .
O67 O 1.1637(16) 0.5419(4) 1.0410(12) 0.100(9) Uani 1 1 d D . .
O68 O 1.0827(17) 0.4842(3) 1.0433(9) 0.096(8) Uani 1 1 d D . .
O69 O 0.9371(12) 0.2173(4) 0.6066(7) 0.0973(18) Uani 1 1 d DU . .
O70 O 0.837(3) 0.2724(4) 0.5612(14) 0.0971(18) Uani 1 1 d DU . .
O71 O 0.7579(16) 0.2159(6) 0.5069(16) 0.0971(18) Uani 1 1 d DU . .
O72 O 0.931(2) 0.2391(10) 0.4783(11) 0.0971(18) Uani 1 1 d DU . .
O73 O 0.5920(8) 0.3831(2) 0.6260(5) 0.031(3) Uani 1 1 d . . .
O74 O 0.7659(11) 0.3697(3) 0.7200(7) 0.054(4) Uani 1 1 d . . .
O75 O 0.786(3) 0.6173(7) 1.0467(17) 0.164(12) Uani 1 1 d U . .
O76 O 0.3736(9) 0.5505(3) 1.0781(6) 0.041(3) Uani 1 1 d . . .
O77 O 0.9267(15) 0.5341(5) 1.2071(10) 0.093(6) Uani 1 1 d . . .
O78 O 0.9296(12) 0.4041(3) 0.7230(10) 0.075(5) Uani 1 1 d . . .
O79 O 1.0261(19) 0.5206(6) 1.3338(13) 0.121(8) Uani 1 1 d U . .
O80 O 0.8899(18) 0.0881(5) 0.7928(11) 0.108(7) Uani 1 1 d . . .
N1 N 0.7192(10) 0.4508(3) 0.8207(6) 0.026(3) Uani 1 1 d . . .
N2 N 0.5837(10) 0.4706(3) 0.7639(6) 0.027(3) Uani 1 1 d . . .
N3 N 0.6254(10) 0.5150(3) 0.8367(6) 0.026(3) Uani 1 1 d . . .
N4 N 0.7749(11) 0.4980(3) 0.8777(6) 0.030(3) Uani 1 1 d . . .
N5 N 0.4081(10) 0.4757(3) 0.7565(6) 0.027(3) Uani 1 1 d . . .
N6 N 0.2925(9) 0.4602(3) 0.8021(6) 0.028(3) Uani 1 1 d . . .
N7 N 0.3374(9) 0.4994(3) 0.8874(6) 0.028(3) Uani 1 1 d . . .
N8 N 0.4540(10) 0.5145(3) 0.8410(6) 0.025(3) Uani 1 1 d . . .
N9 N 0.2448(11) 0.4306(3) 0.8862(7) 0.031(3) Uani 1 1 d . . .
N10 N 0.2766(10) 0.3999(3) 0.9726(7) 0.032(3) Uani 1 1 d . . .
N11 N 0.2696(12) 0.4418(3) 1.0448(8) 0.036(4) Uani 1 1 d . . .
N12 N 0.2659(9) 0.4728(3) 0.9635(6) 0.024(3) Uani 1 1 d . . .
N13 N 0.3793(10) 0.3717(3) 1.0620(6) 0.026(3) Uani 1 1 d . . .
N14 N 0.5283(11) 0.3544(3) 1.1248(7) 0.033(3) Uani 1 1 d . . .
N15 N 0.5304(11) 0.4012(3) 1.1890(7) 0.035(3) Uani 1 1 d . . .
N16 N 0.3770(11) 0.4145(4) 1.1362(7) 0.038(4) Uani 1 1 d . . .
N17 N 0.6990(10) 0.3532(3) 1.1370(7) 0.033(4) Uani 1 1 d . . .
N18 N 0.8165(9) 0.3686(3) 1.0931(7) 0.027(3) Uani 1 1 d . . .
N19 N 0.8166(9) 0.4177(3) 1.1419(6) 0.023(3) Uani 1 1 d . . .
N20 N 0.6984(11) 0.4023(4) 1.1890(7) 0.035(4) Uani 1 1 d . . .
N21 N 0.8642(9) 0.3960(3) 1.0041(7) 0.025(3) Uani 1 1 d . . .
N22 N 0.8245(10) 0.4225(3) 0.9096(7) 0.032(3) Uani 1 1 d . . .
N23 N 0.8731(10) 0.4698(3) 0.9705(7) 0.031(3) Uani 1 1 d . . .
N24 N 0.8788(10) 0.4439(3) 1.0614(6) 0.030(3) Uani 1 1 d . . .
N25 N 0.4551(9) 0.2743(3) 0.7794(7) 0.028(3) Uani 1 1 d . . .
N26 N 0.3259(10) 0.2910(3) 0.8062(7) 0.029(3) Uani 1 1 d . . .
N27 N 0.2358(10) 0.2526(3) 0.7336(7) 0.029(3) Uani 1 1 d . . .
N28 N 0.3741(9) 0.2285(3) 0.7283(7) 0.024(3) Uani 1 1 d . . .
N29 N 0.1941(9) 0.3263(3) 0.7669(7) 0.028(3) Uani 1 1 d . . .
N30 N 0.1277(10) 0.3597(3) 0.6868(8) 0.036(4) Uani 1 1 d . . .
N31 N 0.0167(10) 0.3215(3) 0.6293(8) 0.033(3) Uani 1 1 d . . .
N32 N 0.1002(11) 0.2862(3) 0.6942(9) 0.043(4) Uani 1 1 d . . .
N33 N 0.1150(11) 0.3850(3) 0.5851(8) 0.040(4) Uani 1 1 d . . .
N34 N 0.1626(10) 0.3932(3) 0.4947(7) 0.031(3) Uani 1 1 d . . .
N35 N 0.0373(14) 0.3581(4) 0.4339(8) 0.051(5) Uani 1 1 d . . .
N36 N -0.0091(11) 0.3498(4) 0.5251(8) 0.042(4) Uani 1 1 d . . .
N37 N 0.2686(11) 0.3828(3) 0.4266(7) 0.031(3) Uani 1 1 d . . .
N38 N 0.3925(12) 0.3590(3) 0.3987(6) 0.034(4) Uani 1 1 d . . .
N39 N 0.2735(16) 0.3178(3) 0.3560(8) 0.052(5) Uani 1 1 d . . .
N40 N 0.1470(12) 0.3465(3) 0.3641(8) 0.044(4) Uani 1 1 d . . .
N41 N 0.5306(11) 0.3240(3) 0.4270(6) 0.031(3) Uani 1 1 d . . .
N42 N 0.6045(11) 0.2957(3) 0.5094(7) 0.033(3) Uani 1 1 d . . .
N43 N 0.4965(14) 0.2528(4) 0.4713(8) 0.047(4) Uani 1 1 d . . .
N44 N 0.4074(12) 0.2838(3) 0.3993(6) 0.034(3) Uani 1 1 d . . .
N45 N 0.6203(9) 0.2732(3) 0.6199(7) 0.031(3) Uani 1 1 d . . .
N46 N 0.5645(9) 0.2664(3) 0.7066(6) 0.020(3) Uani 1 1 d . . .
N47 N 0.4905(9) 0.2161(3) 0.6674(6) 0.023(3) Uani 1 1 d . . .
N48 N 0.5293(12) 0.2277(4) 0.5753(8) 0.043(4) Uani 1 1 d . . .
C1 C 0.6278(11) 0.4448(4) 0.7882(7) 0.024(3) Uani 1 1 d . . .
C2 C 0.6413(13) 0.4961(4) 0.7816(8) 0.029(4) Uani 1 1 d . . .
H2 H 0.6432 0.5085 0.7433 0.035 Uiso 1 1 calc R . .
C3 C 0.7461(12) 0.4825(3) 0.8160(7) 0.022(3) Uani 1 1 d . . .
H3 H 0.7933 0.4852 0.7895 0.026 Uiso 1 1 calc R . .
C4 C 0.6982(15) 0.5159(4) 0.8868(10) 0.040(5) Uani 1 1 d . . .
C5 C 0.4840(11) 0.4723(4) 0.7218(7) 0.023(3) Uani 1 1 d . . .
H5A H 0.4802 0.4894 0.6922 0.028 Uiso 1 1 calc R . .
H5B H 0.4710 0.4541 0.6954 0.028 Uiso 1 1 calc R . .
C6 C 0.5368(11) 0.5316(3) 0.8337(8) 0.021(3) Uani 1 1 d . . .
H6A H 0.5509 0.5469 0.8677 0.026 Uiso 1 1 calc R . .
H6B H 0.5184 0.5420 0.7919 0.026 Uiso 1 1 calc R . .
C7 C 0.3617(12) 0.4507(4) 0.7682(7) 0.027(4) Uani 1 1 d . . .
C8 C 0.2986(15) 0.4912(5) 0.8147(9) 0.043(5) Uani 1 1 d . . .
H8 H 0.2365 0.5015 0.7952 0.052 Uiso 1 1 calc R . .
C9 C 0.3800(12) 0.5033(4) 0.7877(8) 0.031(4) Uani 1 1 d . . .
H9 H 0.3562 0.5192 0.7551 0.037 Uiso 1 1 calc R . .
C10 C 0.4280(14) 0.5126(4) 0.8980(9) 0.034(4) Uani 1 1 d . . .
C11 C 0.2283(11) 0.4376(4) 0.8182(7) 0.024(3) Uani 1 1 d . . .
H11A H 0.1613 0.4445 0.8022 0.028 Uiso 1 1 calc R . .
H11B H 0.2350 0.4191 0.7949 0.028 Uiso 1 1 calc R . .
C12 C 0.2758(11) 0.5010(4) 0.9300(8) 0.030(4) Uani 1 1 d . . .
H12A H 0.2114 0.5075 0.9051 0.036 Uiso 1 1 calc R . .
H12B H 0.3008 0.5165 0.9627 0.036 Uiso 1 1 calc R . .
C13 C 0.2942(10) 0.4046(4) 0.9122(7) 0.023(3) Uani 1 1 d . . .
C14 C 0.2236(11) 0.4250(4) 0.9936(8) 0.027(4) Uani 1 1 d . . .
H14 H 0.1598 0.4182 0.9986 0.033 Uiso 1 1 calc R . .
C15 C 0.2112(12) 0.4465(4) 0.9372(9) 0.031(4) Uani 1 1 d . . .
H15 H 0.1419 0.4519 0.9208 0.037 Uiso 1 1 calc R . .
C16 C 0.3012(12) 0.4691(4) 1.0275(8) 0.031(4) Uani 1 1 d . . .
C17 C 0.3012(12) 0.3715(4) 1.0071(9) 0.032(4) Uani 1 1 d . . .
H17A H 0.2439 0.3645 1.0202 0.039 Uiso 1 1 calc R . .
H17B H 0.3150 0.3568 0.9765 0.039 Uiso 1 1 calc R . .
C18 C 0.2948(13) 0.4320(4) 1.1171(8) 0.036(4) Uani 1 1 d . . .
H18A H 0.3035 0.4500 1.1443 0.044 Uiso 1 1 calc R . .
H18B H 0.2398 0.4208 1.1250 0.044 Uiso 1 1 calc R . .
C19 C 0.4632(14) 0.3567(4) 1.0627(8) 0.033(4) Uani 1 1 d . . .
C20 C 0.4846(14) 0.3734(4) 1.1705(8) 0.036(4) Uani 1 1 d . . .
H20 H 0.4801 0.3616 1.2091 0.043 Uiso 1 1 calc R . .
C21 C 0.3823(13) 0.3818(4) 1.1284(8) 0.030(4) Uani 1 1 d . . .
H21 H 0.3314 0.3716 1.1447 0.036 Uiso 1 1 calc R . .
C22 C 0.4629(13) 0.4259(4) 1.1696(8) 0.031(4) Uani 1 1 d . . .
C23 C 0.6110(13) 0.3359(4) 1.1412(8) 0.034(4) Uani 1 1 d . . .
H23A H 0.6023 0.3188 1.1115 0.041 Uiso 1 1 calc R . .
H23B H 0.6196 0.3283 1.1854 0.041 Uiso 1 1 calc R . .
C24 C 0.6334(14) 0.4047(5) 1.2270(8) 0.040(5) Uani 1 1 d . . .
H24A H 0.6413 0.4243 1.2483 0.048 Uiso 1 1 calc R . .
H24B H 0.6483 0.3893 1.2609 0.048 Uiso 1 1 calc R . .
C25 C 0.7341(14) 0.3500(4) 1.0837(8) 0.034(4) Uani 1 1 d . . .
C26 C 0.8307(14) 0.3853(4) 1.1531(7) 0.031(4) Uani 1 1 d . . .
H26 H 0.8958 0.3812 1.1818 0.037 Uiso 1 1 calc R . .
C27 C 0.7568(14) 0.3753(4) 1.1833(8) 0.037(5) Uani 1 1 d . . .
H27 H 0.7853 0.3661 1.2262 0.045 Uiso 1 1 calc R . .
C28 C 0.7333(13) 0.4269(4) 1.1620(8) 0.031(4) Uani 1 1 d . . .
C29 C 0.8763(11) 0.3674(4) 1.0447(8) 0.031(4) Uani 1 1 d . . .
H29A H 0.8567 0.3500 1.0161 0.038 Uiso 1 1 calc R . .
H29B H 0.9447 0.3649 1.0676 0.038 Uiso 1 1 calc R . .
C30 C 0.8903(15) 0.4381(4) 1.1301(9) 0.043(5) Uani 1 1 d . . .
H30A H 0.8867 0.4572 1.1524 0.051 Uiso 1 1 calc R . .
H30B H 0.9545 0.4295 1.1484 0.051 Uiso 1 1 calc R . .
C31 C 0.8081(11) 0.3954(3) 0.9410(8) 0.021(3) Uani 1 1 d . . .
C32 C 0.9012(13) 0.4394(4) 0.9529(8) 0.031(4) Uani 1 1 d . . .
H32 H 0.9603 0.4401 0.9368 0.037 Uiso 1 1 calc R . .
C33 C 0.9207(12) 0.4233(4) 1.0211(8) 0.031(4) Uani 1 1 d . . .
H33 H 0.9903 0.4192 1.0402 0.037 Uiso 1 1 calc R . .
C34 C 0.8456(11) 0.4710(4) 1.0269(7) 0.022(3) Uani 1 1 d . . .
C35 C 0.7916(13) 0.4272(4) 0.8410(7) 0.029(4) Uani 1 1 d . . .
H35A H 0.7644 0.4083 0.8207 0.034 Uiso 1 1 calc R . .
H35B H 0.8478 0.4321 0.8244 0.034 Uiso 1 1 calc R . .
C36 C 0.8680(11) 0.4950(3) 0.9271(8) 0.025(3) Uani 1 1 d . . .
H36A H 0.9200 0.4930 0.9048 0.030 Uiso 1 1 calc R . .
H36B H 0.8798 0.5135 0.9529 0.030 Uiso 1 1 calc R . .
C37 C 0.4156(12) 0.2999(4) 0.7947(9) 0.032(4) Uani 1 1 d . . .
C38 C 0.3043(12) 0.2605(3) 0.7911(9) 0.029(4) Uani 1 1 d . . .
H38 H 0.2858 0.2509 0.8282 0.035 Uiso 1 1 calc R . .
C39 C 0.4023(12) 0.2463(4) 0.7846(9) 0.030(4) Uani 1 1 d . . .
H39 H 0.4346 0.2343 0.8233 0.037 Uiso 1 1 calc R . .
C40 C 0.2805(15) 0.2324(4) 0.6963(9) 0.039(5) Uani 1 1 d . . .
C41 C 0.2634(12) 0.3140(4) 0.8246(8) 0.032(4) Uani 1 1 d . . .
H41A H 0.3039 0.3303 0.8480 0.038 Uiso 1 1 calc R . .
H41B H 0.2278 0.3051 0.8537 0.038 Uiso 1 1 calc R . .
C42 C 0.1371(17) 0.2578(4) 0.7213(12) 0.055(6) Uani 1 1 d . . .
H42A H 0.1186 0.2554 0.7623 0.066 Uiso 1 1 calc R . .
H42B H 0.1039 0.2421 0.6918 0.066 Uiso 1 1 calc R . .
C43 C 0.2075(12) 0.3528(4) 0.7367(8) 0.026(4) Uani 1 1 d . . .
C44 C 0.0490(12) 0.3370(4) 0.6868(9) 0.038(4) Uani 1 1 d . . .
H44 H -0.0060 0.3467 0.6993 0.046 Uiso 1 1 calc R . .
C45 C 0.0940(13) 0.3136(4) 0.7356(11) 0.039(5) Uani 1 1 d . . .
H45 H 0.0558 0.3098 0.7676 0.047 Uiso 1 1 calc R . .
C46 C 0.0486(13) 0.2900(5) 0.6387(10) 0.046(5) Uani 1 1 d . . .
C47 C 0.1146(13) 0.3874(4) 0.6532(8) 0.031(4) Uani 1 1 d . . .
H47A H 0.1663 0.4012 0.6748 0.038 Uiso 1 1 calc R . .
H47B H 0.0528 0.3961 0.6560 0.038 Uiso 1 1 calc R . .
C48 C -0.0554(15) 0.3327(5) 0.5703(12) 0.055(6) Uani 1 1 d . . .
H48A H -0.1021 0.3457 0.5838 0.066 Uiso 1 1 calc R . .
H48B H -0.0912 0.3156 0.5470 0.066 Uiso 1 1 calc R . .
C49 C 0.1878(12) 0.3926(4) 0.5604(8) 0.029(4) Uani 1 1 d . . .
C50 C 0.0588(13) 0.3855(4) 0.4730(9) 0.034(4) Uani 1 1 d . . .
H50 H 0.0232 0.4026 0.4480 0.041 Uiso 1 1 calc R . .
C51 C 0.0228(11) 0.3803(4) 0.5290(10) 0.037(5) Uani 1 1 d . . .
H51 H -0.0295 0.3945 0.5315 0.044 Uiso 1 1 calc R . .
C52 C 0.0034(18) 0.3376(6) 0.4704(13) 0.068(7) Uani 1 1 d . . .
C53 C 0.2229(15) 0.4058(4) 0.4534(9) 0.041(4) Uani 1 1 d . . .
H53A H 0.1819 0.4177 0.4183 0.049 Uiso 1 1 calc R . .
H53B H 0.2722 0.4192 0.4796 0.049 Uiso 1 1 calc R . .
C54 C 0.0404(16) 0.3526(6) 0.3693(10) 0.053(6) Uani 1 1 d . . .
H54A H 0.0138 0.3699 0.3423 0.064 Uiso 1 1 calc R . .
H54B H -0.0001 0.3351 0.3526 0.064 Uiso 1 1 calc R . .
C55 C 0.368(2) 0.3785(4) 0.4403(10) 0.057(7) Uani 1 1 d . . .
C56 C 0.3075(15) 0.3487(4) 0.3510(11) 0.047(5) Uani 1 1 d . . .
H56 H 0.3147 0.3524 0.3066 0.057 Uiso 1 1 calc R . .
C57 C 0.2213(15) 0.3679(4) 0.3636(9) 0.046(5) Uani 1 1 d . . .
H57 H 0.1989 0.3829 0.3287 0.055 Uiso 1 1 calc R . .
C58 C 0.1774(17) 0.3174(4) 0.3620(10) 0.049(5) Uani 1 1 d . . .
C59 C 0.4866(14) 0.3523(4) 0.3959(9) 0.035(4) Uani 1 1 d . . .
H59A H 0.5285 0.3689 0.4159 0.042 Uiso 1 1 calc R . .
H59B H 0.4875 0.3516 0.3501 0.042 Uiso 1 1 calc R . .
C60 C 0.3266(13) 0.2935(4) 0.3423(10) 0.040(5) Uani 1 1 d . . .
H60A H 0.3542 0.2988 0.3061 0.048 Uiso 1 1 calc R . .
H60B H 0.2826 0.2765 0.3283 0.048 Uiso 1 1 calc R . .
C61 C 0.5838(13) 0.3249(4) 0.4900(9) 0.034(4) Uani 1 1 d . . .
C62 C 0.5706(13) 0.2741(4) 0.4590(8) 0.032(4) Uani 1 1 d . . .
H62 H 0.6234 0.2642 0.4443 0.038 Uiso 1 1 calc R . .
C63 C 0.5028(16) 0.2942(4) 0.4048(9) 0.042(5) Uani 1 1 d . . .
H63 H 0.5197 0.2909 0.3631 0.051 Uiso 1 1 calc R . .
C64 C 0.4055(13) 0.2601(4) 0.4370(7) 0.029(4) Uani 1 1 d . . .
C65 C 0.6694(13) 0.2872(4) 0.5748(8) 0.033(4) Uani 1 1 d . . .
H65A H 0.7191 0.2733 0.5678 0.040 Uiso 1 1 calc R . .
H65B H 0.7025 0.3053 0.5953 0.040 Uiso 1 1 calc R . .
C66 C 0.5214(16) 0.2248(4) 0.5037(8) 0.039(5) Uani 1 1 d . . .
H66A H 0.5834 0.2178 0.4972 0.046 Uiso 1 1 calc R . .
H66B H 0.4720 0.2098 0.4849 0.046 Uiso 1 1 calc R . .
C67 C 0.5969(11) 0.2875(4) 0.6712(7) 0.024(3) Uani 1 1 d . . .
C68 C 0.5807(12) 0.2361(4) 0.6874(9) 0.032(4) Uani 1 1 d . . .
H68 H 0.6330 0.2261 0.7203 0.038 Uiso 1 1 calc R . .
C69 C 0.6101(12) 0.2408(4) 0.6217(8) 0.028(4) Uani 1 1 d . . .
H69 H 0.6716 0.2304 0.6219 0.034 Uiso 1 1 calc R . .
C70 C 0.4666(12) 0.2148(4) 0.6041(9) 0.030(4) Uani 1 1 d . . .
C71 C 0.5613(10) 0.2737(3) 0.7746(7) 0.017(3) Uani 1 1 d . . .
H71A H 0.5914 0.2933 0.7871 0.021 Uiso 1 1 calc R . .
H71B H 0.5977 0.2586 0.8045 0.021 Uiso 1 1 calc R . .
C72 C 0.4370(12) 0.2051(4) 0.7073(8) 0.029(4) Uani 1 1 d . . .
H72A H 0.4811 0.1965 0.7460 0.035 Uiso 1 1 calc R . .
H72B H 0.3955 0.1889 0.6847 0.035 Uiso 1 1 calc R . .

loop_
_atom_site_aniso_label
_atom_site_aniso_U_11
_atom_site_aniso_U_22
_atom_site_aniso_U_33
_atom_site_aniso_U_23
_atom_site_aniso_U_13
_atom_site_aniso_U_12
Ce1 0.0288(5) 0.0173(4) 0.0229(4) -0.0041(3) 0.0070(4) -0.0022(4)
Ce2 0.0297(5) 0.0164(4) 0.0182(4) -0.0012(3) 0.0081(3) -0.0023(4)
Ce3 0.0387(5) 0.0172(5) 0.0355(5) 0.0039(4) 0.0057(4) 0.0026(4)
Re1 0.0248(3) 0.0154(3) 0.0187(3) -0.0019(2) 0.0064(2) -0.0002(2)
Re2 0.0364(4) 0.0213(3) 0.0301(3) 0.0068(3) 0.0045(3) 0.0009(3)
Re3 0.0438(4) 0.0247(3) 0.0231(3) -0.0006(3) 0.0117(3) -0.0019(3)
Re4 0.0335(4) 0.0344(4) 0.0380(4) 0.0049(3) 0.0082(3) -0.0068(3)
Re5 0.0292(4) 0.0467(5) 0.0472(4) -0.0163(4) 0.0090(3) -0.0002(3)
Re6 0.0437(5) 0.0859(8) 0.0863(7) -0.0328(6) 0.0186(5) 0.0040(5)
Re7 0.1186(9) 0.0529(6) 0.0512(6) -0.0095(5) 0.0012(6) 0.0302(6)
Re8 0.0538(6) 0.0870(9) 0.1068(9) -0.0311(7) 0.0126(6) -0.0179(6)
Re9 0.074(3) 0.120(4) 0.095(4) -0.011(3) 0.017(3) -0.007(3)
O1 0.037(6) 0.019(6) 0.019(5) -0.002(4) 0.016(5) -0.002(5)
O2 0.047(7) 0.011(5) 0.025(5) -0.001(4) 0.011(5) 0.000(5)
O3 0.029(6) 0.023(6) 0.017(5) -0.003(4) 0.011(4) -0.005(5)
O4 0.032(6) 0.034(7) 0.014(5) -0.003(4) 0.001(4) 0.002(5)
O5 0.025(6) 0.035(7) 0.023(5) 0.005(5) -0.003(4) -0.008(5)
O6 0.038(7) 0.025(6) 0.031(6) -0.003(5) 0.017(5) -0.003(5)
O7 0.058(8) 0.031(7) 0.028(6) -0.010(5) 0.005(6) -0.008(6)
O8 0.059(8) 0.017(6) 0.030(6) -0.004(5) 0.021(5) 0.007(5)
O9 0.028(6) 0.004(5) 0.041(6) -0.002(4) 0.009(5) -0.002(4)
O10 0.038(7) 0.026(6) 0.038(6) -0.001(5) 0.003(5) 0.001(5)
O11 0.044(7) 0.029(6) 0.018(5) -0.004(5) 0.001(5) 0.000(5)
O12 0.043(7) 0.018(6) 0.028(6) 0.000(5) 0.005(5) 0.002(5)
O13 0.036(6) 0.019(5) 0.041(6) -0.002(4) 0.015(5) -0.016(4)
O14 0.036(7) 0.019(6) 0.051(7) 0.011(5) -0.006(6) -0.013(5)
O15 0.033(6) 0.029(6) 0.020(5) 0.000(5) 0.011(5) -0.001(5)
O16 0.073(11) 0.018(7) 0.116(14) -0.005(8) -0.027(10) -0.004(7)
O17 0.046(7) 0.017(6) 0.034(6) 0.002(5) 0.006(5) 0.002(5)
O18 0.033(7) 0.049(8) 0.044(8) -0.015(6) -0.010(6) -0.014(6)
O19 0.061(8) 0.020(6) 0.029(6) -0.011(5) 0.007(6) -0.011(6)
O20 0.040(7) 0.031(7) 0.033(6) 0.005(5) -0.019(5) 0.002(5)
O21 0.048(7) 0.025(6) 0.043(7) 0.005(5) 0.020(6) -0.010(5)
O22 0.049(7) 0.025(6) 0.029(6) -0.006(5) 0.014(5) -0.013(5)
O23 0.032(6) 0.009(5) 0.038(6) -0.001(5) 0.004(5) -0.008(4)
O24 0.042(7) 0.032(7) 0.022(6) -0.005(5) -0.008(5) -0.005(5)
O25 0.044(7) 0.015(6) 0.022(5) 0.008(4) 0.006(5) 0.011(5)
O26 0.030(6) 0.027(6) 0.027(6) -0.003(5) 0.015(5) 0.001(5)
O27 0.036(7) 0.038(7) 0.029(6) 0.003(5) -0.003(5) 0.020(5)
O28 0.032(6) 0.027(6) 0.037(6) -0.009(5) 0.031(5) -0.005(5)
O29 0.058(8) 0.013(5) 0.026(6) 0.010(5) -0.009(5) -0.002(5)
O30 0.078(9) 0.067(9) 0.124(10) 0.005(8) -0.007(8) 0.004(7)
O31 0.101(9) 0.052(7) 0.059(7) 0.023(6) 0.015(7) -0.004(7)
O32 0.100(9) 0.089(9) 0.105(9) -0.006(8) 0.057(8) 0.006(8)
O33 0.048(7) 0.039(7) 0.015(5) -0.009(5) 0.012(5) -0.003(6)
O34 0.046(7) 0.022(6) 0.034(6) -0.009(5) 0.020(5) -0.002(5)
O35 0.034(6) 0.026(6) 0.031(6) 0.004(5) 0.008(5) -0.001(5)
O36 0.048(7) 0.022(6) 0.027(6) -0.002(5) 0.023(5) -0.011(5)
O37 0.049(7) 0.028(6) 0.030(6) -0.005(5) 0.008(5) 0.003(5)
O38 0.034(6) 0.024(6) 0.025(6) -0.005(5) 0.007(5) -0.001(5)
O39 0.051(7) 0.009(5) 0.033(6) 0.006(4) 0.017(5) 0.007(5)
O40 0.031(6) 0.022(6) 0.027(6) -0.009(5) 0.006(5) -0.002(5)
O41 0.053(8) 0.023(7) 0.072(10) 0.003(6) -0.010(7) 0.015(6)
O42 0.100(13) 0.053(10) 0.055(9) -0.008(8) 0.024(9) -0.005(9)
O43 0.120(13) 0.030(8) 0.053(9) 0.023(7) 0.048(9) 0.015(8)
O44 0.082(9) 0.089(9) 0.098(9) -0.017(8) 0.005(7) -0.017(7)
O45 0.044(8) 0.073(10) 0.043(8) 0.043(7) -0.004(6) -0.009(7)
O46 0.122(14) 0.027(7) 0.089(11) 0.011(7) 0.087(11) 0.001(8)
O47 0.042(8) 0.062(9) 0.053(8) -0.038(7) 0.013(6) -0.013(7)
O48 0.040(7) 0.037(7) 0.026(6) 0.000(5) 0.012(5) 0.003(5)
O49 0.056(4) 0.057(4) 0.056(4) 0.0007(10) 0.0148(14) -0.0005(10)
O50 0.091(12) 0.065(11) 0.045(9) 0.008(8) -0.003(8) -0.026(9)
O51 0.045(7) 0.025(7) 0.038(7) 0.007(5) -0.005(6) -0.005(5)
O52 0.015(6) 0.071(10) 0.058(8) 0.037(7) -0.010(6) 0.001(6)
O53 0.091(15) 0.14(2) 0.095(15) 0.018(14) 0.020(12) 0.037(14)
O54 0.073(9) 0.099(10) 0.116(10) -0.023(8) 0.014(8) -0.002(7)
O55 0.054(9) 0.068(11) 0.064(10) -0.037(8) 0.016(7) -0.003(7)
O56 0.042(7) 0.037(8) 0.066(9) 0.002(7) 0.014(7) -0.002(6)
O57 0.092(12) 0.090(12) 0.093(12) 0.000(5) 0.024(6) -0.005(5)
O58 0.14(2) 0.15(2) 0.14(2) -0.002(5) 0.039(7) 0.002(5)
O59 0.133(12) 0.138(12) 0.120(11) 0.000(9) 0.031(9) 0.011(9)
O60 0.110(10) 0.091(9) 0.088(9) -0.008(7) 0.038(8) 0.022(8)
O61 0.093(4) 0.082(5) 0.083(4) -0.004(4) 0.011(3) 0.007(4)
O62 0.092(5) 0.082(5) 0.083(4) -0.004(4) 0.011(3) 0.007(4)
O63 0.092(5) 0.082(5) 0.083(4) -0.004(4) 0.011(3) 0.007(4)
O64 0.092(4) 0.082(5) 0.083(4) -0.004(4) 0.012(3) 0.007(4)
O65 0.072(12) 0.082(12) 0.048(11) -0.009(9) 0.016(9) 0.002(9)
O66 0.031(9) 0.048(10) 0.062(10) -0.022(8) 0.018(8) 0.005(8)
O67 0.096(12) 0.097(12) 0.108(12) 0.009(9) 0.025(9) -0.010(9)
O68 0.094(11) 0.081(11) 0.108(11) 0.000(8) 0.018(8) 0.004(8)
O69 0.074(3) 0.120(4) 0.095(4) -0.011(3) 0.017(3) -0.007(3)
O70 0.074(3) 0.120(4) 0.095(4) -0.011(3) 0.017(3) -0.007(3)
O71 0.074(3) 0.120(4) 0.095(4) -0.011(3) 0.017(3) -0.007(3)
O72 0.074(3) 0.120(4) 0.095(4) -0.011(3) 0.017(3) -0.007(3)
O73 0.037(6) 0.022(6) 0.031(6) 0.011(5) 0.006(5) 0.004(5)
O74 0.064(9) 0.049(9) 0.048(8) -0.007(7) 0.013(7) -0.005(7)
O75 0.161(14) 0.153(14) 0.176(14) -0.004(9) 0.037(10) 0.000(9)
O76 0.036(7) 0.033(7) 0.058(8) 0.006(6) 0.019(6) 0.018(6)
O77 0.085(9) 0.098(10) 0.089(9) 0.006(8) 0.007(7) -0.013(8)
O78 0.071(11) 0.038(9) 0.140(16) -0.022(9) 0.072(11) -0.014(8)
O79 0.121(11) 0.119(11) 0.128(11) -0.003(9) 0.041(9) -0.033(8)
O80 0.127(10) 0.104(10) 0.086(9) -0.020(8) 0.011(8) 0.020(8)
N1 0.045(8) 0.010(6) 0.030(7) -0.001(5) 0.024(6) -0.003(6)
N2 0.034(8) 0.026(8) 0.020(7) 0.005(6) 0.005(6) 0.012(6)
N3 0.040(8) 0.026(8) 0.012(6) -0.005(5) 0.007(6) 0.002(6)
N4 0.054(9) 0.016(7) 0.028(7) 0.003(6) 0.025(7) 0.016(6)
N5 0.045(8) 0.019(7) 0.011(6) 0.007(5) 0.000(6) 0.013(6)
N6 0.018(6) 0.039(7) 0.027(6) -0.007(5) 0.002(5) 0.007(5)
N7 0.019(7) 0.043(9) 0.014(6) 0.002(6) -0.009(5) -0.003(6)
N8 0.044(8) 0.022(7) 0.011(6) 0.004(5) 0.009(6) 0.008(6)
N9 0.047(9) 0.018(7) 0.027(7) -0.003(6) 0.006(6) 0.009(6)
N10 0.031(8) 0.033(8) 0.031(8) 0.006(6) 0.003(6) 0.006(6)
N11 0.052(9) 0.020(8) 0.050(10) 0.010(7) 0.036(8) 0.006(7)
N12 0.022(7) 0.022(7) 0.027(7) -0.003(6) 0.007(6) -0.010(5)
N13 0.037(8) 0.023(7) 0.015(6) 0.001(5) 0.002(6) -0.005(6)
N14 0.055(10) 0.026(8) 0.027(7) 0.009(6) 0.025(7) 0.003(7)
N15 0.040(8) 0.036(9) 0.027(7) 0.003(6) 0.008(6) -0.005(7)
N16 0.035(9) 0.058(11) 0.018(7) -0.016(7) 0.002(6) 0.005(8)
N17 0.030(8) 0.025(8) 0.044(9) 0.028(7) 0.010(7) -0.005(6)
N18 0.028(7) 0.014(7) 0.040(8) 0.004(6) 0.012(6) -0.007(6)
N19 0.027(6) 0.018(6) 0.022(6) 0.009(5) 0.004(5) 0.009(5)
N20 0.037(8) 0.048(10) 0.020(7) 0.013(7) 0.007(6) 0.013(7)
N21 0.015(6) 0.021(7) 0.037(8) -0.002(6) 0.003(6) -0.006(5)
N22 0.039(8) 0.033(8) 0.031(8) 0.003(6) 0.019(7) 0.010(7)
N23 0.031(8) 0.024(8) 0.043(9) -0.004(6) 0.017(7) 0.013(6)
N24 0.034(8) 0.035(8) 0.020(7) -0.008(6) 0.003(6) 0.005(6)
N25 0.015(7) 0.033(8) 0.036(8) 0.000(6) 0.007(6) 0.003(6)
N26 0.027(6) 0.019(6) 0.039(6) 0.003(5) 0.007(5) 0.003(5)
N27 0.030(8) 0.021(7) 0.035(8) 0.004(6) 0.005(6) 0.005(6)
N28 0.024(7) 0.011(7) 0.038(8) 0.001(6) 0.010(6) -0.001(5)
N29 0.011(6) 0.017(7) 0.050(9) -0.012(6) -0.002(6) -0.002(5)
N30 0.019(7) 0.022(8) 0.079(12) -0.010(7) 0.034(8) -0.005(6)
N31 0.031(8) 0.013(7) 0.051(9) -0.003(6) 0.003(7) 0.007(6)
N32 0.031(8) 0.027(9) 0.063(11) 0.019(8) -0.001(8) -0.001(7)
N33 0.031(8) 0.015(7) 0.066(11) -0.001(7) -0.001(8) 0.003(6)
N34 0.031(8) 0.028(8) 0.031(8) -0.011(6) 0.002(6) -0.007(6)
N35 0.071(12) 0.039(10) 0.036(9) -0.012(7) 0.003(8) -0.022(9)
N36 0.036(9) 0.045(10) 0.039(9) -0.017(8) -0.002(7) -0.004(7)
N37 0.034(8) 0.018(7) 0.031(8) -0.002(6) -0.009(6) -0.004(6)
N38 0.061(11) 0.031(8) 0.016(7) -0.013(6) 0.020(7) 0.006(7)
N39 0.111(16) 0.009(7) 0.038(9) -0.006(7) 0.022(10) 0.001(8)
N40 0.044(9) 0.030(9) 0.047(9) -0.028(7) -0.006(7) -0.017(7)
N41 0.062(10) 0.020(7) 0.015(7) -0.004(5) 0.016(7) 0.004(7)
N42 0.041(7) 0.031(7) 0.027(6) -0.011(5) 0.009(5) -0.003(6)
N43 0.075(12) 0.033(9) 0.040(9) -0.010(7) 0.027(9) -0.013(8)
N44 0.058(10) 0.028(8) 0.016(7) 0.001(6) 0.009(7) 0.001(7)
N45 0.024(7) 0.027(8) 0.037(8) 0.005(6) -0.001(6) -0.007(6)
N46 0.024(6) 0.018(6) 0.018(5) 0.004(5) 0.003(5) -0.001(5)
N47 0.026(7) 0.019(7) 0.029(7) -0.014(6) 0.013(6) -0.005(5)
N48 0.053(10) 0.037(9) 0.034(8) -0.001(7) 0.003(8) 0.001(8)
C1 0.032(7) 0.034(7) 0.005(5) -0.008(5) 0.002(5) 0.001(6)
C2 0.048(8) 0.018(7) 0.023(7) -0.007(6) 0.010(6) -0.009(6)
C3 0.033(7) 0.010(6) 0.025(7) 0.008(5) 0.013(6) 0.000(5)
C4 0.064(13) 0.020(9) 0.053(13) 0.005(8) 0.045(12) 0.004(9)
C5 0.033(7) 0.029(7) 0.011(6) 0.000(5) 0.009(5) -0.015(6)
C6 0.028(8) 0.010(7) 0.026(8) 0.003(6) 0.005(7) -0.004(6)
C7 0.027(8) 0.030(9) 0.017(8) 0.008(7) -0.011(6) -0.006(7)
C8 0.052(8) 0.038(8) 0.044(8) 0.015(7) 0.020(7) -0.009(7)
C9 0.038(10) 0.033(10) 0.024(8) 0.006(7) 0.012(7) 0.021(8)
C10 0.055(12) 0.009(8) 0.038(10) 0.006(7) 0.014(9) 0.011(7)
C11 0.022(8) 0.031(9) 0.020(8) -0.009(7) 0.010(6) -0.002(7)
C12 0.016(8) 0.037(10) 0.042(10) -0.033(8) 0.016(7) -0.006(7)
C13 0.007(7) 0.029(9) 0.029(8) -0.015(7) -0.002(6) -0.002(6)
C14 0.015(8) 0.031(10) 0.033(9) 0.004(8) 0.000(7) -0.001(7)
C15 0.026(7) 0.033(7) 0.046(8) 0.003(6) 0.031(6) 0.008(6)
C16 0.029(9) 0.032(10) 0.033(9) -0.015(8) 0.010(7) 0.009(7)
C17 0.028(9) 0.015(8) 0.053(11) 0.004(8) 0.009(8) 0.002(7)
C18 0.036(8) 0.047(8) 0.030(7) -0.020(6) 0.014(6) 0.004(6)
C19 0.054(12) 0.019(9) 0.034(10) 0.002(7) 0.023(9) 0.010(8)
C20 0.063(13) 0.021(9) 0.029(9) 0.007(7) 0.022(9) 0.004(9)
C21 0.038(7) 0.035(7) 0.021(6) -0.014(6) 0.015(6) -0.001(6)
C22 0.047(8) 0.029(7) 0.027(7) 0.002(6) 0.025(6) 0.011(6)
C23 0.046(11) 0.028(10) 0.028(9) 0.012(7) 0.008(8) -0.002(8)
C24 0.057(12) 0.045(12) 0.015(8) -0.009(8) 0.005(8) -0.003(9)
C25 0.062(12) 0.015(8) 0.019(8) 0.009(7) -0.004(8) 0.001(8)
C26 0.052(11) 0.025(9) 0.009(7) 0.010(6) -0.006(7) 0.006(8)
C27 0.064(12) 0.019(9) 0.018(8) -0.013(7) -0.011(8) 0.017(8)
C28 0.040(10) 0.019(8) 0.022(8) 0.000(7) -0.013(7) 0.006(7)
C29 0.015(8) 0.036(10) 0.039(10) 0.000(8) -0.001(7) 0.011(7)
C30 0.044(11) 0.032(11) 0.045(11) 0.019(9) -0.003(9) -0.026(9)
C31 0.019(6) 0.012(6) 0.037(7) -0.006(5) 0.017(6) 0.001(5)
C32 0.035(10) 0.018(9) 0.040(10) -0.015(7) 0.007(8) -0.009(7)
C33 0.026(9) 0.016(8) 0.045(10) -0.018(7) 0.000(8) 0.010(7)
C34 0.019(8) 0.024(9) 0.019(8) 0.006(6) -0.003(6) 0.003(6)
C35 0.048(10) 0.021(9) 0.021(8) -0.002(7) 0.015(7) 0.007(8)
C36 0.025(8) 0.010(7) 0.035(9) 0.001(7) -0.001(7) -0.003(6)
C37 0.028(9) 0.030(10) 0.048(11) -0.008(8) 0.027(8) -0.001(7)
C38 0.035(9) 0.012(8) 0.045(10) 0.004(7) 0.019(8) -0.004(7)
C39 0.025(9) 0.020(9) 0.046(10) 0.005(8) 0.009(8) -0.004(7)
C40 0.062(13) 0.011(8) 0.035(10) 0.000(7) -0.006(9) -0.017(8)
C41 0.028(7) 0.034(7) 0.036(7) 0.010(6) 0.014(6) -0.002(6)
C42 0.078(16) 0.021(10) 0.074(15) -0.014(10) 0.037(13) -0.038(11)
C43 0.022(9) 0.030(9) 0.025(8) 0.007(7) 0.006(7) -0.001(7)
C44 0.021(7) 0.046(8) 0.048(8) 0.010(7) 0.010(6) -0.011(6)
C45 0.025(9) 0.013(9) 0.078(14) -0.004(9) 0.009(9) 0.000(7)
C46 0.026(7) 0.050(9) 0.055(9) -0.010(7) -0.003(7) -0.012(7)
C47 0.038(10) 0.022(9) 0.030(9) -0.013(7) 0.002(8) -0.010(7)
C48 0.037(11) 0.029(11) 0.094(18) -0.003(11) 0.009(11) -0.020(9)
C49 0.034(10) 0.019(9) 0.026(9) 0.004(7) -0.004(7) -0.008(7)
C50 0.038(10) 0.024(9) 0.036(9) -0.006(8) 0.000(8) 0.007(8)
C51 0.004(7) 0.044(11) 0.059(12) 0.024(9) 0.002(7) -0.001(7)
C52 0.063(10) 0.057(10) 0.075(10) 0.013(8) 0.000(8) 0.004(8)
C53 0.057(8) 0.028(7) 0.034(7) -0.010(6) 0.004(7) -0.005(7)
C54 0.045(12) 0.072(16) 0.034(11) 0.001(10) -0.004(9) 0.017(11)
C55 0.12(2) 0.024(11) 0.035(11) 0.004(8) 0.026(12) -0.019(12)
C56 0.049(12) 0.029(10) 0.077(15) -0.030(10) 0.042(11) -0.017(9)
C57 0.070(14) 0.033(11) 0.029(10) -0.018(8) 0.005(9) 0.012(10)
C58 0.074(16) 0.029(11) 0.038(11) 0.007(9) 0.005(11) -0.010(10)
C59 0.050(12) 0.014(8) 0.036(10) -0.006(7) 0.003(9) -0.023(8)
C60 0.032(10) 0.037(11) 0.054(12) -0.027(9) 0.018(9) -0.018(8)
C61 0.032(9) 0.034(11) 0.034(10) -0.003(8) 0.006(8) -0.007(8)
C62 0.044(10) 0.026(9) 0.036(10) -0.014(7) 0.030(8) -0.018(8)
C63 0.073(14) 0.036(11) 0.027(9) 0.001(8) 0.029(9) 0.030(10)
C64 0.042(8) 0.026(7) 0.018(6) -0.011(6) 0.003(6) 0.000(6)
C65 0.048(11) 0.033(10) 0.024(9) -0.003(7) 0.021(8) 0.000(8)
C66 0.068(13) 0.035(11) 0.021(9) -0.009(8) 0.025(9) 0.001(9)
C67 0.029(8) 0.030(9) 0.013(7) 0.013(6) 0.007(6) 0.008(7)
C68 0.029(9) 0.029(10) 0.039(10) 0.003(8) 0.012(8) -0.001(7)
C69 0.033(5) 0.023(5) 0.030(5) -0.001(4) 0.008(4) -0.009(4)
C70 0.031(9) 0.024(9) 0.041(10) 0.000(7) 0.019(8) -0.001(7)
C71 0.017(3) 0.017(3) 0.017(3) -0.0004(10) 0.0043(12) -0.0002(10)
C72 0.027(7) 0.029(7) 0.038(7) 0.008(6) 0.020(6) -0.006(6)

loop_
_atom_type_symbol
_atom_type_description
_atom_type_scat_dispersion_real
_atom_type_scat_dispersion_imag
_atom_type_scat_source
C C 0.0033 0.0016 'International Tables Vol C Tables 4.2.6.8 and 6.1.1.4'
H H 0.0000 0.0000 'International Tables Vol C Tables 4.2.6.8 and 6.1.1.4'
N N 0.0061 0.0033 'International Tables Vol C Tables 4.2.6.8 and 6.1.1.4'
O O 0.0106 0.0060 'International Tables Vol C Tables 4.2.6.8 and 6.1.1.4'
Re Re -1.0185 7.2310 'International Tables Vol C Tables 4.2.6.8 and 6.1.1.4'
Ce Ce -0.2486 2.6331 'International Tables Vol C Tables 4.2.6.8 and 6.1.1.4'

loop_
_geom_angle_atom_site_label_1
_geom_angle_atom_site_label_2
_geom_angle_atom_site_label_3
_geom_angle
_geom_angle_site_symmetry_1
_geom_angle_site_symmetry_3
_geom_angle_publ_flag
O3 Ce1 O13 137.2(5) . . ?
O3 Ce1 O33 73.2(5) . . ?
O13 Ce1 O33 79.0(6) . . ?
O3 Ce1 O35 145.8(5) . . ?
O13 Ce1 O35 71.3(5) . . ?
O33 Ce1 O35 140.1(6) . . ?
O3 Ce1 O34 130.4(5) . . ?
O13 Ce1 O34 66.0(5) . . ?
O33 Ce1 O34 71.3(5) . . ?
O35 Ce1 O34 72.5(5) . . ?
O3 Ce1 O15 68.3(5) . . ?
O13 Ce1 O15 71.6(5) . . ?
O33 Ce1 O15 68.7(5) . . ?
O35 Ce1 O15 123.2(5) . . ?
O34 Ce1 O15 125.7(5) . . ?
O3 Ce1 O25 75.3(5) . . ?
O13 Ce1 O25 143.0(5) . . ?
O33 Ce1 O25 136.5(5) . . ?
O35 Ce1 O25 72.5(5) . . ?
O34 Ce1 O25 109.8(5) . . ?
O15 Ce1 O25 124.4(5) . . ?
O3 Ce1 O1 74.5(5) . . ?
O13 Ce1 O1 130.9(5) . . ?
O33 Ce1 O1 78.8(5) . . ?
O35 Ce1 O1 100.8(5) . . ?
O34 Ce1 O1 65.5(5) . . ?
O15 Ce1 O1 135.9(5) . . ?
O25 Ce1 O1 64.3(5) . . ?
O3 Ce1 O5 81.9(5) . . ?
O13 Ce1 O5 94.8(5) . . ?
O33 Ce1 O5 133.5(5) . . ?
O35 Ce1 O5 76.3(5) . . ?
O34 Ce1 O5 147.2(5) . . ?
O15 Ce1 O5 65.7(5) . . ?
O25 Ce1 O5 68.9(5) . . ?
O1 Ce1 O5 131.4(5) . . ?
O2 Ce2 O38 145.0(5) . . ?
O2 Ce2 O39 135.5(5) . . ?
O38 Ce2 O39 71.1(5) . . ?
O2 Ce2 O36 72.5(5) . . ?
O38 Ce2 O36 139.6(5) . . ?
O39 Ce2 O36 88.5(5) . . ?
O2 Ce2 O40 130.2(5) . . ?
O38 Ce2 O40 69.6(5) . . ?
O39 Ce2 O40 76.4(5) . . ?
O36 Ce2 O40 71.9(5) . . ?
O2 Ce2 O37 68.7(5) . . ?
O38 Ce2 O37 126.2(6) . . ?
O39 Ce2 O37 67.2(5) . . ?
O36 Ce2 O37 71.2(6) . . ?
O40 Ce2 O37 127.9(5) . . ?
O2 Ce2 O4 84.8(5) . . ?
O38 Ce2 O4 74.6(5) . . ?
O39 Ce2 O4 84.7(5) . . ?
O36 Ce2 O4 139.4(5) . . ?
O40 Ce2 O4 143.3(5) . . ?
O37 Ce2 O4 69.2(5) . . ?
O2 Ce2 O26 73.4(5) . . ?
O38 Ce2 O26 72.8(5) . . ?
O39 Ce2 O26 139.5(5) . . ?
O36 Ce2 O26 131.6(5) . . ?
O40 Ce2 O26 107.5(5) . . ?
O37 Ce2 O26 124.5(5) . . ?
O4 Ce2 O26 68.3(5) . . ?
O2 Ce2 O12 70.2(5) . . ?
O38 Ce2 O12 104.4(5) . . ?
O39 Ce2 O12 140.0(5) . . ?
O36 Ce2 O12 69.4(5) . . ?
O40 Ce2 O12 65.4(5) . . ?
O37 Ce2 O12 129.4(5) . . ?
O4 Ce2 O12 133.6(5) . . ?
O26 Ce2 O12 67.4(5) . . ?
O29 Ce3 O24 76.8(6) . 4 ?
O29 Ce3 O9 136.9(5) . . ?
O24 Ce3 O9 71.6(5) 4 . ?
O29 Ce3 O41 73.9(6) . . ?
O24 Ce3 O41 148.0(6) 4 . ?
O9 Ce3 O41 140.2(6) . . ?
O29 Ce3 O43 133.0(7) . . ?
O24 Ce3 O43 81.3(8) 4 . ?
O9 Ce3 O43 70.1(6) . . ?
O41 Ce3 O43 109.9(8) . . ?
O29 Ce3 O44 103.3(8) . . ?
O24 Ce3 O44 129.2(7) 4 . ?
O9 Ce3 O44 76.4(7) . . ?
O41 Ce3 O44 70.9(8) . . ?
O43 Ce3 O44 122.6(9) . . ?
O29 Ce3 O22 70.6(6) . 4 ?
O24 Ce3 O22 83.8(6) 4 4 ?
O9 Ce3 O22 132.2(5) . 4 ?
O41 Ce3 O22 74.5(7) . 4 ?
O43 Ce3 O22 66.0(6) . 4 ?
O44 Ce3 O22 145.2(7) . 4 ?
O29 Ce3 O42 141.3(6) . . ?
O24 Ce3 O42 139.7(6) 4 . ?
O9 Ce3 O42 79.1(6) . . ?
O41 Ce3 O42 67.5(7) . . ?
O43 Ce3 O42 62.7(8) . . ?
O44 Ce3 O42 66.3(8) . . ?
O22 Ce3 O42 96.5(6) 4 . ?
O29 Ce3 O14 67.7(5) . 4 ?
O24 Ce3 O14 72.5(6) 4 4 ?
O9 Ce3 O14 75.2(5) . 4 ?
O41 Ce3 O14 107.2(7) . 4 ?
O43 Ce3 O14 141.6(7) . 4 ?
O44 Ce3 O14 61.7(7) . 4 ?
O22 Ce3 O14 135.6(5) 4 4 ?
O42 Ce3 O14 125.8(6) . 4 ?
O28 Re1 O27 108.6(8) . . ?
O28 Re1 O26 111.2(7) . . ?
O27 Re1 O26 108.5(8) . . ?
O28 Re1 O25 107.8(8) . . ?
O27 Re1 O25 109.1(7) . . ?
O26 Re1 O25 111.6(7) . . ?
O31 Re2 O30 107.6(14) . . ?
O31 Re2 O29 109.5(10) . . ?
O30 Re2 O29 112.7(11) . . ?
O31 Re2 O32 111.8(15) . . ?
O30 Re2 O32 109.3(16) . . ?
O29 Re2 O32 106.2(12) . . ?
O45 Re3 O48 113.9(9) . . ?
O45 Re3 O47 110.2(10) . . ?
O48 Re3 O47 106.0(9) . . ?
O45 Re3 O46 107.9(12) . . ?
O48 Re3 O46 109.5(9) . . ?
O47 Re3 O46 109.3(12) . . ?
O52 Re4 O51 110.3(8) . . ?
O52 Re4 O50 110.4(12) . . ?
O51 Re4 O50 106.7(9) . . ?
O52 Re4 O49 109.8(10) . . ?
O51 Re4 O49 108.7(9) . . ?
O50 Re4 O49 110.8(11) . . ?
O54 Re5 O55 113.4(13) . . ?
O54 Re5 O56 111.3(14) . . ?
O55 Re5 O56 111.3(10) . . ?
O54 Re5 O53 105.8(17) . . ?
O55 Re5 O53 107.2(15) . . ?
O56 Re5 O53 107.4(12) . . ?
O58 Re6 O60 112.2(10) . . ?
O58 Re6 O59 110.4(10) . . ?
O60 Re6 O59 109.7(9) . . ?
O58 Re6 O57 109.3(10) . . ?
O60 Re6 O57 108.7(9) . . ?
O59 Re6 O57 106.4(9) . . ?
O61 Re7 O63 110.4(8) . . ?
O61 Re7 O62 111.5(10) . . ?
O63 Re7 O62 109.6(9) . . ?
O61 Re7 O64 109.2(10) . . ?
O63 Re7 O64 107.9(10) . . ?
O62 Re7 O64 108.2(9) . . ?
O65 Re8 O66 111.8(10) . . ?
O65 Re8 O68 110.1(10) . . ?
O66 Re8 O68 114.5(17) . . ?
O65 Re8 O67 103(2) . . ?
O66 Re8 O67 109.1(9) . . ?
O68 Re8 O67 108.1(9) . . ?
O69 Re9 O70 110.1(7) . . ?
O69 Re9 O72 110.0(7) . . ?
O70 Re9 O72 109.4(19) . . ?
O69 Re9 O71 109.7(7) . . ?
O70 Re9 O71 108.9(16) . . ?
O72 Re9 O71 108.9(15) . . ?
C1 O1 Ce1 147.0(9) . . ?
C4 O2 Ce2 134.2(11) . . ?
C7 O3 Ce1 133.7(10) . . ?
C10 O4 Ce2 146.2(11) . . ?
C13 O5 Ce1 147.7(10) . . ?
C25 O9 Ce3 139.3(10) . . ?
C34 O12 Ce2 139.3(10) . . ?
C37 O13 Ce1 160.9(12) . . ?
C40 O14 Ce3 139.7(11) . 4_454 ?
C43 O15 Ce1 160.6(11) . . ?
C64 O22 Ce3 148.0(11) . 4_454 ?
C70 O24 Ce3 129.9(11) . 4_454 ?
Re1 O25 Ce1 146.6(7) . . ?
Re1 O26 Ce2 144.0(7) . . ?
Re2 O29 Ce3 145.6(9) . . ?
C1 N1 C35 122.1(14) . . ?
C1 N1 C3 113.2(13) . . ?
C35 N1 C3 122.2(13) . . ?
C1 N2 C2 114(2) . . ?
C1 N2 C5 124.0(19) . . ?
C2 N2 C5 122.1(18) . . ?
C4 N3 C6 122.1(18) . . ?
C4 N3 C2 114.3(19) . . ?
C6 N3 C2 123.5(17) . . ?
C4 N4 C3 110(2) . . ?
C4 N4 C36 123(2) . . ?
C3 N4 C36 126.9(17) . . ?
C7 N5 C5 118.0(18) . . ?
C7 N5 C9 113.3(19) . . ?
C5 N5 C9 128.4(18) . . ?
C8 N6 C7 111.7(19) . . ?
C8 N6 C11 130.3(18) . . ?
C7 N6 C11 118.0(18) . . ?
C10 N7 C12 125.4(18) . . ?
C10 N7 C8 110.1(18) . . ?
C12 N7 C8 122.0(18) . . ?
C10 N8 C9 111.9(19) . . ?
C10 N8 C6 123.0(18) . . ?
C9 N8 C6 123.8(17) . . ?
C13 N9 C11 121.1(18) . . ?
C13 N9 C15 109.4(18) . . ?
C11 N9 C15 129.5(18) . . ?
C13 N10 C17 121.3(19) . . ?
C13 N10 C14 113.1(18) . . ?
C17 N10 C14 125.4(19) . . ?
C14 N11 C16 113(2) . . ?
C14 N11 C18 126.2(19) . . ?
C16 N11 C18 120(2) . . ?
C16 N12 C15 108.9(18) . . ?
C16 N12 C12 122.7(18) . . ?
C15 N12 C12 128.1(18) . . ?
C19 N13 C17 121.1(19) . . ?
C19 N13 C21 109.0(18) . . ?
C17 N13 C21 128.9(19) . . ?
C23 N14 C19 125.9(19) . . ?
C23 N14 C20 127.8(19) . . ?
C19 N14 C20 106.0(18) . . ?
C20 N15 C22 111(2) . . ?
C20 N15 C24 124(2) . . ?
C22 N15 C24 124(2) . . ?
C22 N16 C18 122(2) . . ?
C22 N16 C21 111.6(19) . . ?
C18 N16 C21 126.2(19) . . ?
C25 N17 C27 111.2(19) . . ?
C25 N17 C23 119(2) . . ?
C27 N17 C23 130(2) . . ?
C25 N18 C26 110.5(19) . . ?
C25 N18 C29 118.9(19) . . ?
C26 N18 C29 130.5(18) . . ?
C28 N19 C30 124(2) . . ?
C28 N19 C26 109.0(18) . . ?
C30 N19 C26 124(2) . . ?
C24 N20 C28 123(2) . . ?
C24 N20 C27 126(2) . . ?
C28 N20 C27 110(2) . . ?
C31 N21 C33 113.9(18) . . ?
C31 N21 C29 119.5(17) . . ?
C33 N21 C29 125.6(18) . . ?
C35 N22 C31 123.5(19) . . ?
C35 N22 C32 125(2) . . ?
C31 N22 C32 109.2(17) . . ?
C34 N23 C36 124.0(18) . . ?
C34 N23 C32 114.4(18) . . ?
C36 N23 C32 121.3(18) . . ?
C34 N24 C30 127.3(19) . . ?
C34 N24 C33 110.8(18) . . ?
C30 N24 C33 121(2) . . ?
C37 N25 C39 116.6(17) . . ?
C37 N25 C71 120.4(18) . . ?
C39 N25 C71 121.2(17) . . ?
C38 N26 C37 112.7(18) . . ?
C38 N26 C41 128.2(18) . . ?
C37 N26 C41 118.7(18) . . ?
C42 N27 C38 125(2) . . ?
C42 N27 C40 125(2) . . ?
C38 N27 C40 109.1(18) . . ?
C40 N28 C39 113.1(18) . . ?
C40 N28 C72 121.6(19) . . ?
C39 N28 C72 125.1(18) . . ?
C43 N29 C41 124.4(17) . . ?
C43 N29 C45 109.8(17) . . ?
C41 N29 C45 125.6(19) . . ?
C43 N30 C47 124.1(19) . . ?
C43 N30 C44 108.6(19) . . ?
C47 N30 C44 125(2) . . ?
C44 N31 C48 126(2) . . ?
C44 N31 C46 110(2) . . ?
C48 N31 C46 124(2) . . ?
C46 N32 C42 125(3) . . ?
C46 N32 C45 110(2) . . ?
C42 N32 C45 123(2) . . ?
C49 N33 C47 125(2) . . ?
C49 N33 C51 109(2) . . ?
C47 N33 C51 124(2) . . ?
C49 N34 C50 107.6(19) . . ?
C49 N34 C53 125.2(18) . . ?
C50 N34 C53 125.9(18) . . ?
C52 N35 C54 123(3) . . ?
C52 N35 C50 107(2) . . ?
C54 N35 C50 130(2) . . ?
C52 N36 C51 109(2) . . ?
C52 N36 C48 122(3) . . ?
C51 N36 C48 129(2) . . ?
C55 N37 C53 125(2) . . ?
C55 N37 C57 109(2) . . ?
C53 N37 C57 122.5(19) . . ?
C55 N38 C59 126(2) . . ?
C55 N38 C56 111(2) . . ?
C59 N38 C56 123.1(18) . . ?
C60 N39 C58 127(2) . . ?
C60 N39 C56 120(2) . . ?
C58 N39 C56 112(2) . . ?
C58 N40 C57 113(2) . . ?
C58 N40 C54 119(2) . . ?
C57 N40 C54 128(2) . . ?
C61 N41 C63 112.8(19) . . ?
C61 N41 C59 118.8(19) . . ?
C63 N41 C59 126.1(19) . . ?
C61 N42 C62 113.9(19) . . ?
C61 N42 C65 123.4(19) . . ?
C62 N42 C65 122(2) . . ?
C64 N43 C66 124(2) . . ?
C64 N43 C62 112(2) . . ?
C66 N43 C62 123(2) . . ?
C64 N44 C63 112(2) . . ?
C64 N44 C60 126(2) . . ?
C63 N44 C60 119.8(19) . . ?
C67 N45 C69 113.3(18) . . ?
C67 N45 C65 125.0(19) . . ?
C69 N45 C65 120.6(19) . . ?
C67 N46 C68 112.9(17) . . ?
C67 N46 C71 119.0(17) . . ?
C68 N46 C71 121.5(16) . . ?
C70 N47 C72 125.7(19) . . ?
C70 N47 C68 107.1(17) . . ?
C72 N47 C68 126.6(18) . . ?
C70 N48 C69 112(2) . . ?
C70 N48 C66 123(2) . . ?
C69 N48 C66 125(2) . . ?
O1 C1 N1 126.1(17) . . ?
O1 C1 N2 124.9(18) . . ?
N1 C1 N2 108.9(18) . . ?
N2 C2 N3 118.0(19) . . ?
N2 C2 C3 103.5(17) . . ?
N3 C2 C3 99.3(16) . . ?
N2 C2 H2 111.7 . . ?
N3 C2 H2 111.7 . . ?
C3 C2 H2 111.7 . . ?
N4 C3 N1 114.4(14) . . ?
N4 C3 C2 104.6(15) . . ?
N1 C3 C2 99.4(14) . . ?
N4 C3 H3 112.5 . . ?
N1 C3 H3 112.5 . . ?
C2 C3 H3 112.5 . . ?
N3 C4 O2 130(2) . . ?
N3 C4 N4 111(2) . . ?
O2 C4 N4 119(2) . . ?
N5 C5 N2 114.9(16) . . ?
N5 C5 H5A 108.5 . . ?
N2 C5 H5A 108.5 . . ?
N5 C5 H5B 108.5 . . ?
N2 C5 H5B 108.5 . . ?
H5A C5 H5B 107.5 . . ?
N8 C6 N3 117.0(16) . . ?
N8 C6 H6A 108.1 . . ?
N3 C6 H6A 108.0 . . ?
N8 C6 H6B 108.0 . . ?
N3 C6 H6B 108.1 . . ?
H6A C6 H6B 107.3 . . ?
O3 C7 N5 131(2) . . ?
O3 C7 N6 122.4(19) . . ?
N5 C7 N6 106.5(19) . . ?
N6 C8 N7 114(2) . . ?
N6 C8 C9 107(2) . . ?
N7 C8 C9 101(2) . . ?
N6 C8 H8 111.5 . . ?
N7 C8 H8 111.5 . . ?
C9 C8 H8 111.5 . . ?
N8 C9 N5 114.2(18) . . ?
N8 C9 C8 107.6(18) . . ?
N5 C9 C8 101(2) . . ?
N8 C9 H9 111.1 . . ?
N5 C9 H9 111.1 . . ?
C8 C9 H9 111.1 . . ?
O4 C10 N8 128(2) . . ?
O4 C10 N7 122(2) . . ?
N8 C10 N7 110(2) . . ?
N9 C11 N6 115.6(18) . . ?
N9 C11 H11A 108.4 . . ?
N6 C11 H11A 108.4 . . ?
N9 C11 H11B 108.4 . . ?
N6 C11 H11B 108.4 . . ?
H11A C11 H11B 107.4 . . ?
N7 C12 N12 114.6(18) . . ?
N7 C12 H12A 108.6 . . ?
N12 C12 H12A 108.6 . . ?
N7 C12 H12B 108.6 . . ?
N12 C12 H12B 108.6 . . ?
H12A C12 H12B 107.6 . . ?
O5 C13 N10 126.1(19) . . ?
O5 C13 N9 126.1(19) . . ?
N10 C13 N9 107.6(17) . . ?
N11 C14 C15 103(2) . . ?
N11 C14 N10 118.8(18) . . ?
C15 C14 N10 101.9(18) . . ?
N11 C14 H14 110.8 . . ?
C15 C14 H14 110.8 . . ?
N10 C14 H14 110.8 . . ?
N12 C15 N9 115.5(18) . . ?
N12 C15 C14 105(2) . . ?
N9 C15 C14 106.6(18) . . ?
N12 C15 H15 109.7 . . ?
N9 C15 H15 109.7 . . ?
C14 C15 H15 109.7 . . ?
O6 C16 N12 125(2) . . ?
O6 C16 N11 126(2) . . ?
N12 C16 N11 108(2) . . ?
N13 C17 N10 117.2(18) . . ?
N13 C17 H17A 108.0 . . ?
N10 C17 H17A 108.0 . . ?
N13 C17 H17B 108.0 . . ?
N10 C17 H17B 108.0 . . ?
H17A C17 H17B 107.3 . . ?
N16 C18 N11 114.7(18) . . ?
N16 C18 H18A 108.6 . . ?
N11 C18 H18A 108.6 . . ?
N16 C18 H18B 108.6 . . ?
N11 C18 H18B 108.6 . . ?
H18A C18 H18B 107.6 . . ?
O7 C19 N13 126(2) . . ?
O7 C19 N14 119(2) . . ?
N13 C19 N14 114.4(19) . . ?
N15 C20 C21 104.4(19) . . ?
N15 C20 N14 115(2) . . ?
C21 C20 N14 103.9(18) . . ?
N15 C20 H20 110.9 . . ?
C21 C20 H20 110.9 . . ?
N14 C20 H20 110.9 . . ?
N16 C21 N13 114.9(18) . . ?
N16 C21 C20 104.0(17) . . ?
N13 C21 C20 105.9(17) . . ?
N16 C21 H21 110.6 . . ?
N13 C21 H21 110.6 . . ?
C20 C21 H21 110.6 . . ?
O8 C22 N16 129(2) . . ?
O8 C22 N15 123(2) . . ?
N16 C22 N15 108(2) . . ?
N14 C23 N17 110.5(18) . . ?
N14 C23 H23A 109.6 . . ?
N17 C23 H23A 109.5 . . ?
N14 C23 H23B 109.5 . . ?
N17 C23 H23B 109.5 . . ?
H23A C23 H23B 108.1 . . ?
N20 C24 N15 113.0(18) . . ?
N20 C24 H24A 109.0 . . ?
N15 C24 H24A 109.0 . . ?
N20 C24 H24B 109.0 . . ?
N15 C24 H24B 109.0 . . ?
H24A C24 H24B 107.8 . . ?
O9 C25 N17 128(2) . . ?
O9 C25 N18 125(2) . . ?
N17 C25 N18 107.0(19) . . ?
N18 C26 C27 106.4(19) . . ?
N18 C26 N19 112.3(16) . . ?
C27 C26 N19 106.9(19) . . ?
N18 C26 H26 110.4 . . ?
C27 C26 H26 110.4 . . ?
N19 C26 H26 110.4 . . ?
C26 C27 N17 104.8(19) . . ?
C26 C27 N20 106(2) . . ?
N17 C27 N20 111(2) . . ?
C26 C27 H27 111.5 . . ?
N17 C27 H27 111.5 . . ?
N20 C27 H27 111.5 . . ?
O10 C28 N20 126(2) . . ?
O10 C28 N19 125(2) . . ?
N20 C28 N19 108.1(18) . . ?
N18 C29 N21 111.0(17) . . ?
N18 C29 H29A 109.4 . . ?
N21 C29 H29A 109.4 . . ?
N18 C29 H29B 109.4 . . ?
N21 C29 H29B 109.4 . . ?
H29A C29 H29B 108.0 . . ?
N24 C30 N19 113(2) . . ?
N24 C30 H30A 109.1 . . ?
N19 C30 H30A 109.1 . . ?
N24 C30 H30B 109.1 . . ?
N19 C30 H30B 109.1 . . ?
H30A C30 H30B 107.8 . . ?
O11 C31 N21 129.4(18) . . ?
O11 C31 N22 122.0(18) . . ?
N21 C31 N22 108.6(17) . . ?
N22 C32 N23 115(2) . . ?
N22 C32 C33 106.0(18) . . ?
N23 C32 C33 100.4(17) . . ?
N22 C32 H32 111.5 . . ?
N23 C32 H32 111.5 . . ?
C33 C32 H32 111.5 . . ?
N21 C33 N24 112.6(19) . . ?
N21 C33 C32 101.3(17) . . ?
N24 C33 C32 104.2(17) . . ?
N21 C33 H33 112.6 . . ?
N24 C33 H33 112.6 . . ?
C32 C33 H33 112.6 . . ?
O12 C34 N23 127.5(18) . . ?
O12 C34 N24 124.3(17) . . ?
N23 C34 N24 106.9(17) . . ?
N22 C35 N1 115.6(16) . . ?
N22 C35 H35A 108.4 . . ?
N1 C35 H35A 108.4 . . ?
N22 C35 H35B 108.4 . . ?
N1 C35 H35B 108.4 . . ?
H35A C35 H35B 107.4 . . ?
N23 C36 N4 114.5(18) . . ?
N23 C36 H36A 108.6 . . ?
N4 C36 H36A 108.6 . . ?
N23 C36 H36B 108.6 . . ?
N4 C36 H36B 108.6 . . ?
H36A C36 H36B 107.6 . . ?
O13 C37 N25 128.1(18) . . ?
O13 C37 N26 127.3(18) . . ?
N25 C37 N26 104.6(19) . . ?
N27 C38 N26 120.2(19) . . ?
N27 C38 C39 105.1(19) . . ?
N26 C38 C39 105.1(17) . . ?
N27 C38 H38 108.6 . . ?
N26 C38 H38 108.6 . . ?
C39 C38 H38 108.6 . . ?
N28 C39 N25 117.0(18) . . ?
N28 C39 C38 103.4(17) . . ?
N25 C39 C38 98.4(16) . . ?
N28 C39 H39 112.2 . . ?
N25 C39 H39 112.2 . . ?
C38 C39 H39 112.3 . . ?
O14 C40 N28 128(2) . . ?
O14 C40 N27 123(2) . . ?
N28 C40 N27 108.6(18) . . ?
N26 C41 N29 111.1(19) . . ?
N26 C41 H41A 109.4 . . ?
N29 C41 H41A 109.4 . . ?
N26 C41 H41B 109.4 . . ?
N29 C41 H41B 109.4 . . ?
H41A C41 H41B 108.0 . . ?
N27 C42 N32 118(2) . . ?
N27 C42 H42A 107.7 . . ?
N32 C42 H42A 107.7 . . ?
N27 C42 H42B 107.7 . . ?
N32 C42 H42B 107.7 . . ?
H42A C42 H42B 107.1 . . ?
O15 C43 N29 123.0(17) . . ?
O15 C43 N30 125.5(18) . . ?
N29 C43 N30 111.4(17) . . ?
N31 C44 C45 105(2) . . ?
N31 C44 N30 115(2) . . ?
C45 C44 N30 106.1(19) . . ?
N31 C44 H44 110.4 . . ?
C45 C44 H44 110.4 . . ?
N30 C44 H44 110.4 . . ?
C44 C45 N32 104(2) . . ?
C44 C45 N29 103.5(18) . . ?
N32 C45 N29 111.5(18) . . ?
C44 C45 H45 112.5 . . ?
N32 C45 H45 112.5 . . ?
N29 C45 H45 112.5 . . ?
N32 C46 O16 133(3) . . ?
N32 C46 N31 110(2) . . ?
O16 C46 N31 115(2) . . ?
N30 C47 N33 113.9(18) . . ?
N30 C47 H47A 108.8 . . ?
N33 C47 H47A 108.8 . . ?
N30 C47 H47B 108.8 . . ?
N33 C47 H47B 108.8 . . ?
H47A C47 H47B 107.7 . . ?
N31 C48 N36 113(2) . . ?
N31 C48 H48A 109.0 . . ?
N36 C48 H48A 109.0 . . ?
N31 C48 H48B 109.0 . . ?
N36 C48 H48B 109.0 . . ?
H48A C48 H48B 107.8 . . ?
O17 C49 N33 123(2) . . ?
O17 C49 N34 124(2) . . ?
N33 C49 N34 113(2) . . ?
C51 C50 N35 106(2) . . ?
C51 C50 N34 108.6(19) . . ?
N35 C50 N34 115(2) . . ?
C51 C50 H50 109.2 . . ?
N35 C50 H50 109.2 . . ?
N34 C50 H50 109.2 . . ?
N36 C51 C50 106(2) . . ?
N36 C51 N33 111.5(19) . . ?
C50 C51 N33 101.9(18) . . ?
N36 C51 H51 112.1 . . ?
C50 C51 H51 112.1 . . ?
N33 C51 H51 112.1 . . ?
N36 C52 O18 125(3) . . ?
N36 C52 N35 112(3) . . ?
O18 C52 N35 123(3) . . ?
N37 C53 N34 111(2) . . ?
N37 C53 H53A 109.4 . . ?
N34 C53 H53A 109.4 . . ?
N37 C53 H53B 109.4 . . ?
N34 C53 H53B 109.4 . . ?
H53A C53 H53B 108.0 . . ?
N35 C54 N40 112(2) . . ?
N35 C54 H54A 109.3 . . ?
N40 C54 H54A 109.3 . . ?
N35 C54 H54B 109.3 . . ?
N40 C54 H54B 109.3 . . ?
H54A C54 H54B 108.0 . . ?
O19 C55 N38 124(3) . . ?
O19 C55 N37 124(3) . . ?
N38 C55 N37 112(3) . . ?
N38 C56 N39 119(3) . . ?
N38 C56 C57 105.0(19) . . ?
N39 C56 C57 102(2) . . ?
N38 C56 H56 110.1 . . ?
N39 C56 H56 110.1 . . ?
C57 C56 H56 110.1 . . ?
N40 C57 N37 117(2) . . ?
N40 C57 C56 105(2) . . ?
N37 C57 C56 102(2) . . ?
N40 C57 H57 110.9 . . ?
N37 C57 H57 110.9 . . ?
C56 C57 H57 110.9 . . ?
O20 C58 N40 127(3) . . ?
O20 C58 N39 124(2) . . ?
N40 C58 N39 108(2) . . ?
N38 C59 N41 118(2) . . ?
N38 C59 H59A 107.8 . . ?
N41 C59 H59A 107.8 . . ?
N38 C59 H59B 107.8 . . ?
N41 C59 H59B 107.8 . . ?
H59A C59 H59B 107.2 . . ?
N39 C60 N44 113(2) . . ?
N39 C60 H60A 108.9 . . ?
N44 C60 H60A 108.9 . . ?
N39 C60 H60B 108.9 . . ?
N44 C60 H60B 108.9 . . ?
H60A C60 H60B 107.7 . . ?
O21 C61 N41 128(2) . . ?
O21 C61 N42 125(2) . . ?
N41 C61 N42 107(2) . . ?
N42 C62 N43 114.6(17) . . ?
N42 C62 C63 101.1(19) . . ?
N43 C62 C63 99(2) . . ?
N42 C62 H62 113.5 . . ?
N43 C62 H62 113.5 . . ?
C63 C62 H62 113.5 . . ?
N44 C63 N41 121(2) . . ?
N44 C63 C62 106(2) . . ?
N41 C63 C62 103(2) . . ?
N44 C63 H63 109.0 . . ?
N41 C63 H63 109.0 . . ?
C62 C63 H63 109.0 . . ?
O22 C64 N44 123(2) . . ?
O22 C64 N43 126(2) . . ?
N44 C64 N43 111(2) . . ?
N45 C65 N42 115.4(18) . . ?
N45 C65 H65A 108.4 . . ?
N42 C65 H65A 108.4 . . ?
N45 C65 H65B 108.4 . . ?
N42 C65 H65B 108.4 . . ?
H65A C65 H65B 107.5 . . ?
N43 C66 N48 111.2(19) . . ?
N43 C66 H66A 109.4 . . ?
N48 C66 H66A 109.4 . . ?
N43 C66 H66B 109.4 . . ?
N48 C66 H66B 109.4 . . ?
H66A C66 H66B 108.0 . . ?
O23 C67 N46 127.0(18) . . ?
O23 C67 N45 125.4(17) . . ?
N46 C67 N45 107.6(19) . . ?
N46 C68 N47 116.0(16) . . ?
N46 C68 C69 103.1(17) . . ?
N47 C68 C69 102.9(17) . . ?
N46 C68 H68 111.4 . . ?
N47 C68 H68 111.4 . . ?
C69 C68 H68 111.4 . . ?
N48 C69 N45 117.0(19) . . ?
N48 C69 C68 102.1(18) . . ?
N45 C69 C68 101.9(18) . . ?
N48 C69 H69 111.7 . . ?
N45 C69 H69 111.7 . . ?
C68 C69 H69 111.7 . . ?
N47 C70 O24 122.3(19) . . ?
N47 C70 N48 115(2) . . ?
O24 C70 N48 123(2) . . ?
N46 C71 N25 109.8(15) . . ?
N46 C71 H71A 109.7 . . ?
N25 C71 H71A 109.7 . . ?
N46 C71 H71B 109.7 . . ?
N25 C71 H71B 109.7 . . ?
H71A C71 H71B 108.2 . . ?
N47 C72 N28 113.6(18) . . ?
N47 C72 H72A 108.8 . . ?
N28 C72 H72A 108.8 . . ?
N47 C72 H72B 108.8 . . ?
N28 C72 H72B 108.8 . . ?
H72A C72 H72B 107.7 . . ?

loop_
_geom_bond_atom_site_label_1
_geom_bond_atom_site_label_2
_geom_bond_distance
_geom_bond_site_symmetry_2
_geom_bond_publ_flag
Ce1 O3 2.401(15) . ?
Ce1 O13 2.491(15) . ?
Ce1 O33 2.496(15) . ?
Ce1 O35 2.536(16) . ?
Ce1 O34 2.548(17) . ?
Ce1 O15 2.551(16) . ?
Ce1 O25 2.571(16) . ?
Ce1 O1 2.587(15) . ?
Ce1 O5 2.667(16) . ?
Ce2 O2 2.430(15) . ?
Ce2 O38 2.491(16) . ?
Ce2 O39 2.504(16) . ?
Ce2 O36 2.507(16) . ?
Ce2 O40 2.547(15) . ?
Ce2 O37 2.552(17) . ?
Ce2 O4 2.619(15) . ?
Ce2 O26 2.629(16) . ?
Ce2 O12 2.659(16) . ?
Ce3 O29 2.453(15) . ?
Ce3 O24 2.445(17) 4 ?
Ce3 O9 2.455(14) . ?
Ce3 O41 2.46(2) . ?
Ce3 O43 2.514(18) . ?
Ce3 O44 2.58(3) . ?
Ce3 O22 2.599(16) 4 ?
Ce3 O42 2.59(2) . ?
Ce3 O14 2.748(19) 4 ?
Re1 O28 1.701(14) . ?
Re1 O27 1.728(16) . ?
Re1 O26 1.748(16) . ?
Re1 O25 1.776(15) . ?
Re2 O31 1.703(13) . ?
Re2 O30 1.70(3) . ?
Re2 O29 1.754(15) . ?
Re2 O32 1.75(3) . ?
Re3 O45 1.689(16) . ?
Re3 O48 1.718(17) . ?
Re3 O47 1.723(19) . ?
Re3 O46 1.70(2) . ?
Re4 O52 1.673(15) . ?
Re4 O51 1.711(17) . ?
Re4 O50 1.76(2) . ?
Re4 O49 1.77(2) . ?
Re5 O54 1.63(3) . ?
Re5 O55 1.650(19) . ?
Re5 O56 1.72(2) . ?
Re5 O53 1.81(3) . ?
Re6 O58 1.726(12) . ?
Re6 O60 1.730(12) . ?
Re6 O59 1.763(12) . ?
Re6 O57 1.776(13) . ?
Re7 O61 1.694(11) . ?
Re7 O63 1.715(12) . ?
Re7 O62 1.711(13) . ?
Re7 O64 1.734(12) . ?
Re8 O65 1.696(13) . ?
Re8 O66 1.706(13) . ?
Re8 O68 1.724(13) . ?
Re8 O67 1.729(13) . ?
Re9 O69 1.730(12) . ?
Re9 O70 1.747(13) . ?
Re9 O72 1.75(3) . ?
Re9 O71 1.76(3) . ?
O1 C1 1.27(2) . ?
O2 C4 1.27(3) . ?
O3 C7 1.22(2) . ?
O4 C10 1.26(2) . ?
O5 C13 1.26(2) . ?
O6 C16 1.25(2) . ?
O7 C19 1.26(2) . ?
O8 C22 1.23(3) . ?
O9 C25 1.22(2) . ?
O10 C28 1.24(2) . ?
O11 C31 1.20(2) . ?
O12 C34 1.24(2) . ?
O13 C37 1.21(2) . ?
O14 C40 1.23(2) . ?
O14 Ce3 2.748(19) 4_454 ?
O15 C43 1.23(2) . ?
O16 C46 1.27(3) . ?
O17 C49 1.27(2) . ?
O18 C52 1.31(3) . ?
O19 C55 1.26(3) . ?
O20 C58 1.21(3) . ?
O21 C61 1.25(2) . ?
O22 C64 1.25(2) . ?
O22 Ce3 2.599(16) 4_454 ?
O23 C67 1.24(2) . ?
O24 C70 1.31(2) . ?
O24 Ce3 2.446(17) 4_454 ?
N1 C1 1.33(2) . ?
N1 C35 1.45(2) . ?
N1 C3 1.460(19) . ?
N2 C1 1.34(3) . ?
N2 C2 1.38(3) . ?
N2 C5 1.46(3) . ?
N3 C4 1.27(3) . ?
N3 C6 1.44(3) . ?
N3 C2 1.49(3) . ?
N4 C4 1.39(3) . ?
N4 C3 1.43(3) . ?
N4 C36 1.46(3) . ?
N5 C7 1.34(3) . ?
N5 C5 1.45(3) . ?
N5 C9 1.49(3) . ?
N6 C8 1.39(3) . ?
N6 C7 1.41(3) . ?
N6 C11 1.44(3) . ?
N7 C10 1.37(3) . ?
N7 C12 1.40(3) . ?
N7 C8 1.53(3) . ?
N8 C10 1.34(3) . ?
N8 C9 1.42(3) . ?
N8 C6 1.43(3) . ?
N9 C13 1.38(3) . ?
N9 C11 1.42(3) . ?
N9 C15 1.46(3) . ?
N10 C13 1.37(3) . ?
N10 C17 1.44(3) . ?
N10 C14 1.47(3) . ?
N11 C14 1.33(3) . ?
N11 C16 1.37(3) . ?
N11 C18 1.54(3) . ?
N12 C16 1.32(3) . ?
N12 C15 1.42(3) . ?
N12 C12 1.46(3) . ?
N13 C19 1.35(3) . ?
N13 C17 1.38(3) . ?
N13 C21 1.46(3) . ?
N14 C23 1.39(3) . ?
N14 C19 1.40(3) . ?
N14 C20 1.52(3) . ?
N15 C20 1.40(3) . ?
N15 C22 1.44(3) . ?
N15 C24 1.48(3) . ?
N16 C22 1.34(3) . ?
N16 C18 1.37(3) . ?
N16 C21 1.45(3) . ?
N17 C25 1.35(3) . ?
N17 C27 1.47(3) . ?
N17 C23 1.48(3) . ?
N18 C25 1.39(3) . ?
N18 C26 1.43(3) . ?
N18 C29 1.48(3) . ?
N19 C28 1.41(3) . ?
N19 C30 1.45(3) . ?
N19 C26 1.46(3) . ?
N20 C24 1.37(3) . ?
N20 C28 1.38(3) . ?
N20 C27 1.47(3) . ?
N21 C31 1.36(3) . ?
N21 C33 1.44(3) . ?
N21 C29 1.51(3) . ?
N22 C35 1.42(3) . ?
N22 C31 1.41(3) . ?
N22 C32 1.44(3) . ?
N23 C34 1.34(3) . ?
N23 C36 1.43(3) . ?
N23 C32 1.47(3) . ?
N24 C34 1.41(3) . ?
N24 C30 1.44(3) . ?
N24 C33 1.47(3) . ?
N25 C37 1.34(3) . ?
N25 C39 1.46(3) . ?
N25 C71 1.53(3) . ?
N26 C38 1.40(3) . ?
N26 C37 1.41(3) . ?
N26 C41 1.46(3) . ?
N27 C42 1.37(4) . ?
N27 C38 1.39(3) . ?
N27 C40 1.44(3) . ?
N28 C40 1.33(3) . ?
N28 C39 1.39(3) . ?
N28 C72 1.50(3) . ?
N29 C43 1.36(3) . ?
N29 C41 1.46(3) . ?
N29 C45 1.51(3) . ?
N30 C43 1.37(3) . ?
N30 C47 1.40(3) . ?
N30 C44 1.50(3) . ?
N31 C44 1.37(3) . ?
N31 C48 1.48(3) . ?
N31 C46 1.46(3) . ?
N32 C46 1.22(3) . ?
N32 C42 1.42(4) . ?
N32 C45 1.51(3) . ?
N33 C49 1.31(3) . ?
N33 C47 1.44(3) . ?
N33 C51 1.53(3) . ?
N34 C49 1.34(3) . ?
N34 C50 1.46(3) . ?
N34 C53 1.47(3) . ?
N35 C52 1.35(4) . ?
N35 C54 1.39(4) . ?
N35 C50 1.45(3) . ?
N36 C52 1.32(4) . ?
N36 C51 1.42(3) . ?
N36 C48 1.49(4) . ?
N37 C55 1.37(4) . ?
N37 C53 1.39(3) . ?
N37 C57 1.48(3) . ?
N38 C55 1.33(3) . ?
N38 C59 1.38(3) . ?
N38 C56 1.43(3) . ?
N39 C60 1.38(3) . ?
N39 C58 1.39(4) . ?
N39 C56 1.46(3) . ?
N40 C58 1.36(3) . ?
N40 C57 1.41(4) . ?
N40 C54 1.56(4) . ?
N41 C61 1.35(3) . ?
N41 C63 1.42(3) . ?
N41 C59 1.47(3) . ?
N42 C61 1.36(3) . ?
N42 C62 1.42(3) . ?
N42 C65 1.50(3) . ?
N43 C64 1.34(3) . ?
N43 C66 1.41(3) . ?
N43 C62 1.48(3) . ?
N44 C64 1.32(3) . ?
N44 C63 1.40(4) . ?
N44 C60 1.49(3) . ?
N45 C67 1.36(3) . ?
N45 C69 1.44(3) . ?
N45 C65 1.45(3) . ?
N46 C67 1.35(3) . ?
N46 C68 1.43(3) . ?
N46 C71 1.48(2) . ?
N47 C70 1.29(3) . ?
N47 C72 1.36(3) . ?
N47 C68 1.52(3) . ?
N48 C70 1.32(3) . ?
N48 C69 1.42(3) . ?
N48 C66 1.49(3) . ?
C2 C3 1.59(3) . ?
C2 H2 0.9800 . ?
C3 H3 0.9800 . ?
C5 H5A 0.9700 . ?
C5 H5B 0.9700 . ?
C6 H6A 0.9700 . ?
C6 H6B 0.9700 . ?
C8 C9 1.50(3) . ?
C8 H8 0.9800 . ?
C9 H9 0.9800 . ?
C11 H11A 0.9700 . ?
C11 H11B 0.9700 . ?
C12 H12A 0.9700 . ?
C12 H12B 0.9700 . ?
C14 C15 1.50(3) . ?
C14 H14 0.9800 . ?
C15 H15 0.9800 . ?
C17 H17A 0.9700 . ?
C17 H17B 0.9700 . ?
C18 H18A 0.9700 . ?
C18 H18B 0.9700 . ?
C20 C21 1.54(4) . ?
C20 H20 0.9800 . ?
C21 H21 0.9800 . ?
C23 H23A 0.9700 . ?
C23 H23B 0.9700 . ?
C24 H24A 0.9700 . ?
C24 H24B 0.9700 . ?
C26 C27 1.42(4) . ?
C26 H26 0.9800 . ?
C27 H27 0.9800 . ?
C29 H29A 0.9700 . ?
C29 H29B 0.9700 . ?
C30 H30A 0.9700 . ?
C30 H30B 0.9700 . ?
C32 C33 1.56(3) . ?
C32 H32 0.9800 . ?
C33 H33 0.9800 . ?
C35 H35A 0.9700 . ?
C35 H35B 0.9700 . ?
C36 H36A 0.9700 . ?
C36 H36B 0.9700 . ?
C38 C39 1.56(3) . ?
C38 H38 0.9800 . ?
C39 H39 0.9800 . ?
C41 H41A 0.9700 . ?
C41 H41B 0.9700 . ?
C42 H42A 0.9700 . ?
C42 H42B 0.9700 . ?
C44 C45 1.48(4) . ?
C44 H44 0.9800 . ?
C45 H45 0.9800 . ?
C47 H47A 0.9700 . ?
C47 H47B 0.9700 . ?
C48 H48A 0.9700 . ?
C48 H48B 0.9700 . ?
C50 C51 1.42(3) . ?
C50 H50 0.9800 . ?
C51 H51 0.9800 . ?
C53 H53A 0.9700 . ?
C53 H53B 0.9700 . ?
C54 H54A 0.9700 . ?
C54 H54B 0.9700 . ?
C56 C57 1.56(4) . ?
C56 H56 0.9800 . ?
C57 H57 0.9800 . ?
C59 H59A 0.9700 . ?
C59 H59B 0.9700 . ?
C60 H60A 0.9700 . ?
C60 H60B 0.9700 . ?
C62 C63 1.57(4) . ?
C62 H62 0.9800 . ?
C63 H63 0.9800 . ?
C65 H65A 0.9700 . ?
C65 H65B 0.9700 . ?
C66 H66A 0.9700 . ?
C66 H66B 0.9700 . ?
C68 C69 1.56(3) . ?
C68 H68 0.9800 . ?
C69 H69 0.9800 . ?
C71 H71A 0.9700 . ?
C71 H71B 0.9700 . ?
C72 H72A 0.9700 . ?
C72 H72B 0.9700 . ?
